data_7053694
loop_
_publ_author_name
'Power, Nicholas P.'
'Dalgarno, Scott J.'
'Atwood, Jerry L.'

_publ_section_title
;
 Robust and stable pyrogallol[4]arene molecular capsules facilitated via
 an octanuclear zinc coordination belt
;
_journal_issue 1
_journal_name_full 'New Journal of Chemistry'
_journal_page_first 17
_journal_paper_doi 10.1039/b615947h
_journal_volume 31
_journal_year 2007
_chemical_formula_moiety 'C145 H147.50 N13.50 O26.50 Zn8'
_chemical_formula_sum 'C145 H147.5 N13.5 O26.5 Zn8'
_chemical_formula_weight 3026.23
_chemical_name_systematic
;
?
;
_space_group_IT_number 14
_symmetry_cell_setting monoclinic
_symmetry_space_group_name_Hall '-P 2yn'
_symmetry_space_group_name_H-M 'P 1 21/n 1'
_atom_sites_solution_hydrogens geom
_atom_sites_solution_primary direct
_atom_sites_solution_secondary difmap
_audit_creation_method SHELXL-97
_cell_angle_alpha 90.00
_cell_angle_beta 90.614(3)
_cell_angle_gamma 90.00
_cell_formula_units_Z 4
_cell_length_a 16.449(2)
_cell_length_b 28.272(4)
_cell_length_c 29.144(4)
_cell_measurement_temperature 173(2)
_cell_volume 13553(3)
_computing_cell_refinement 'SAINT (Bruker, 1998)'
_computing_data_collection 'SMART (Bruker, 1998)'
_computing_data_reduction 'SAINT (Bruker, 1998)'
_computing_molecular_graphics
;
XSeed (Barbour, 2001)
;
_computing_publication_material 'local program'
_computing_structure_refinement 'SHELXL-97 (Sheldrick, 1997)'
_computing_structure_solution 'SHELXS-97 (Sheldrick, 1990)'
_diffrn_ambient_temperature 173(2)
_diffrn_measured_fraction_theta_full 0.992
_diffrn_measured_fraction_theta_max 0.992
_diffrn_measurement_device_type 'Bruker SMART 1000 CCD diffractometer'
_diffrn_radiation_monochromator graphite
_diffrn_radiation_source 'fine-focus sealed tube'
_diffrn_radiation_type MoK\a
_diffrn_radiation_wavelength 0.71073
_diffrn_reflns_av_R_equivalents 0.0354
_diffrn_reflns_av_sigmaI/netI 0.0422
_diffrn_reflns_limit_h_max 21
_diffrn_reflns_limit_h_min -21
_diffrn_reflns_limit_k_max 36
_diffrn_reflns_limit_k_min -36
_diffrn_reflns_limit_l_max 37
_diffrn_reflns_limit_l_min -30
_diffrn_reflns_number 96293
_diffrn_reflns_theta_full 27.15
_diffrn_reflns_theta_max 27.15
_diffrn_reflns_theta_min 1.44
_exptl_absorpt_coefficient_mu 1.469
_exptl_absorpt_correction_T_max 0.6925
_exptl_absorpt_correction_T_min 0.5842
_exptl_absorpt_correction_type multi-scan
_exptl_crystal_colour Yellow
_exptl_crystal_density_diffrn 1.483
_exptl_crystal_density_method 'not measured'
_exptl_crystal_description Prism
_exptl_crystal_F_000 6256
_exptl_crystal_size_max 0.41
_exptl_crystal_size_mid 0.35
_exptl_crystal_size_min 0.27
_refine_diff_density_max 1.267
_refine_diff_density_min -0.940
_refine_diff_density_rms 0.103
_refine_ls_extinction_method none
_refine_ls_goodness_of_fit_ref 1.020
_refine_ls_hydrogen_treatment mixed
_refine_ls_matrix_type fullcycle
_refine_ls_number_parameters 1917
_refine_ls_number_reflns 29783
_refine_ls_number_restraints 21
_refine_ls_restrained_S_all 1.021
_refine_ls_R_factor_all 0.0932
_refine_ls_R_factor_gt 0.0566
_refine_ls_shift/su_max 0.014
_refine_ls_shift/su_mean 0.002
_refine_ls_structure_factor_coef Fsqd
_refine_ls_weighting_details 'calc w=1/[\s^2^(Fo^2^)+(0.0961P)^2^+24.4784P] where P=(Fo^2^+2Fc^2^)/3'
_refine_ls_weighting_scheme calc
_refine_ls_wR_factor_gt 0.1555
_refine_ls_wR_factor_ref 0.1868
_reflns_number_gt 19564
_reflns_number_total 29783
_reflns_threshold_expression >2sigma(I)
_cod_data_source_file b615947hsup1.cif
_cod_data_source_block Zn8Dimer
_cod_depositor_comments
;
The following automatic conversions were performed:

'_symmetry_cell_setting' value 'Monoclinic' changed to 'monoclinic'
according to /home/saulius/struct/CIF-dictionaries/cif_core.dic
dictionary named 'cif_core.dic' version 2.4.2 from 2011-04-26.

Automatic conversion script
Id: cif_fix_values 1891 2012-01-12 08:04:46Z andrius 
;
_cod_original_sg_symbol_H-M P21/n
_cod_original_formula_sum 'C145 H147.50 N13.50 O26.50 Zn8'
_cod_database_code 7053694

loop_
_symmetry_equiv_pos_as_xyz
'x, y, z'
'-x+1/2, y+1/2, -z+1/2'
'-x, -y, -z'
'x-1/2, -y-1/2, z-1/2'

loop_
_atom_site_label
_atom_site_type_symbol
_atom_site_fract_x
_atom_site_fract_y
_atom_site_fract_z
_atom_site_U_iso_or_equiv
_atom_site_adp_type
_atom_site_occupancy
_atom_site_symmetry_multiplicity
_atom_site_calc_flag
_atom_site_refinement_flags
_atom_site_disorder_assembly
_atom_site_disorder_group
Zn1 Zn 0.04418(3) 0.138849(16) 0.458882(16) 0.03277(11) Uani 1 1 d . B .
O1 O 0.12856(16) 0.09005(9) 0.48058(10) 0.0356(6) Uani 1 1 d . B .
N1 N -0.0463(2) 0.09528(13) 0.43423(13) 0.0447(9) Uani 1 1 d . . .
C1 C 0.2764(3) 0.08136(13) 0.47848(15) 0.0365(9) Uani 1 1 d . A .
Zn2 Zn 0.04767(3) 0.134227(16) 0.589772(17) 0.03558(12) Uani 1 1 d . A .
O2 O 0.13201(17) 0.15429(10) 0.41203(10) 0.0358(6) Uani 1 1 d . . .
N2 N -0.0395(2) 0.08367(13) 0.60080(14) 0.0434(9) Uani 1 1 d . . .
C2 C 0.2029(2) 0.10022(14) 0.46135(15) 0.0358(9) Uani 1 1 d . . .
H2 H 0.529(4) 0.317(2) 0.528(2) 0.078(19) Uiso 1 1 d . . .
Zn3 Zn 0.16834(3) 0.199207(18) 0.683395(17) 0.04004(13) Uani 1 1 d . A .
O3 O 0.26972(18) 0.17628(11) 0.36812(10) 0.0409(7) Uani 1 1 d . . .
N3 N 0.1436(3) 0.1751(2) 0.74720(16) 0.0706(14) Uani 1 1 d . . .
C3 C 0.2026(3) 0.13278(14) 0.42499(15) 0.0356(9) Uani 1 1 d . B .
Zn4 Zn 0.33431(3) 0.294262(18) 0.684442(17) 0.03956(13) Uani 1 1 d . C .
O4 O 0.3750(2) 0.23667(12) 0.37002(11) 0.0437(7) Uani 1 1 d . A .
N4 N 0.3721(3) 0.31048(16) 0.74877(14) 0.0557(11) Uani 1 1 d . . .
C4 C 0.2756(3) 0.14483(15) 0.40348(15) 0.0381(9) Uani 1 1 d . B .
Zn5 Zn 0.44850(3) 0.363709(17) 0.593325(18) 0.03803(12) Uani 1 1 d . A .
O5 O 0.41540(18) 0.31591(10) 0.41484(11) 0.0422(7) Uani 1 1 d . A .
N5 N 0.5305(3) 0.41313(14) 0.61631(14) 0.0506(10) Uani 1 1 d . . .
C5 C 0.3500(3) 0.12639(14) 0.41962(16) 0.0387(10) Uani 1 1 d . . .
H5 H 0.021(3) 0.209(2) 0.6295(17) 0.09(2) Uiso 1 1 d D . .
Zn6 Zn 0.44395(3) 0.366735(18) 0.462137(19) 0.04032(13) Uani 1 1 d . . .
O6 O 0.52437(18) 0.31656(11) 0.48442(12) 0.0433(7) Uani 1 1 d . A .
N6 N 0.5366(6) 0.4137(3) 0.4536(4) 0.038(2) Uani 0.50 1 d P A 2
C6 C 0.3482(3) 0.09561(15) 0.45686(17) 0.0419(10) Uani 1 1 d . A .
H77 H 0.3984 0.0836 0.4683 0.050 Uiso 1 1 calc R . .
Zn7 Zn 0.32349(3) 0.303169(19) 0.368241(18) 0.04188(13) Uani 1 1 d . . .
O7 O 0.52814(18) 0.31435(10) 0.56748(12) 0.0421(7) Uani 1 1 d . . .
N7 N 0.5138(6) 0.4208(3) 0.4335(3) 0.038(2) Uani 0.50 1 d P A 1
C7 C 0.4299(3) 0.14308(16) 0.39854(19) 0.0475(11) Uani 1 1 d . B .
H87 H 0.4165 0.1516 0.3660 0.057 Uiso 1 1 calc R . .
Zn8 Zn 0.15836(3) 0.208421(18) 0.367177(17) 0.03827(12) Uani 1 1 d . A .
O8 O 0.42265(17) 0.31029(10) 0.63759(10) 0.0392(7) Uani 1 1 d . . .
N8 N 0.3345(3) 0.30929(16) 0.29850(15) 0.0549(11) Uani 1 1 d . A .
C8 C 0.4586(3) 0.18889(16) 0.42145(17) 0.0421(10) Uani 1 1 d . . .
O9 O 0.38546(18) 0.22860(11) 0.67925(11) 0.0426(7) Uani 1 1 d . . .
N9 N 0.1321(3) 0.20510(18) 0.29884(14) 0.0607(12) Uani 1 1 d . . .
C9 C 0.4284(3) 0.23228(16) 0.40631(16) 0.0415(10) Uani 1 1 d . A .
O10 O 0.2802(2) 0.16858(11) 0.67839(11) 0.0439(7) Uani 1 1 d D . .
N10 N 0.3803(5) 0.4372(3) 0.2709(3) 0.052(2) Uiso 0.50 1 d P . .
C10 C 0.4510(3) 0.27449(15) 0.42799(16) 0.0400(10) Uani 1 1 d . . .
O11 O 0.13964(18) 0.14779(10) 0.63527(10) 0.0400(7) Uani 1 1 d . A .
C11 C 0.5060(3) 0.27343(16) 0.46440(17) 0.0420(10) Uani 1 1 d . A .
O12 O 0.13258(17) 0.08805(10) 0.56352(11) 0.0372(6) Uani 1 1 d . . .
C12 C 0.5380(3) 0.23055(17) 0.48101(17) 0.0446(11) Uani 1 1 d . . .
O13 O 0.06706(18) 0.23738(10) 0.66637(10) 0.0388(7) Uani 1 1 d . A .
C13 C 0.5123(3) 0.18902(16) 0.45900(17) 0.0443(11) Uani 1 1 d . A .
H72 H 0.5322 0.1596 0.4701 0.053 Uiso 1 1 calc R . .
O14 O 0.22022(18) 0.26550(10) 0.68369(10) 0.0392(7) Uani 1 1 d . . .
C14 C 0.5933(3) 0.23037(18) 0.52358(19) 0.0492(12) Uani 1 1 d . A .
H95 H 0.6219 0.2616 0.5242 0.059 Uiso 1 1 calc R . .
O15 O 0.27058(18) 0.35460(11) 0.66839(10) 0.0403(7) Uani 1 1 d . . .
C15 C 0.5410(3) 0.22840(16) 0.56662(17) 0.0426(10) Uani 1 1 d . . .
O16 O 0.34212(18) 0.39717(10) 0.60976(11) 0.0391(7) Uani 1 1 d . . .
C16 C 0.5103(3) 0.27044(15) 0.58535(16) 0.0407(10) Uani 1 1 d . A .
O17 O 0.41270(17) 0.38244(10) 0.52841(10) 0.0384(7) Uani 1 1 d . A .
C17 C 0.4572(2) 0.26947(15) 0.62258(15) 0.0378(9) Uani 1 1 d . A .
O18 O 0.33798(18) 0.40301(10) 0.44858(10) 0.0416(7) Uani 1 1 d . A .
C18 C 0.4367(3) 0.22632(16) 0.64268(16) 0.0420(10) Uani 1 1 d . A .
O19 O 0.26170(19) 0.36271(10) 0.38909(11) 0.0428(7) Uani 1 1 d . A .
C19 C 0.4664(3) 0.18361(15) 0.62506(17) 0.0417(10) Uani 1 1 d . . .
O20 O 0.21051(18) 0.27401(10) 0.37285(10) 0.0398(7) Uani 1 1 d . A .
C20 C 0.5173(3) 0.18574(16) 0.58690(18) 0.0464(11) Uani 1 1 d . A .
H74 H 0.5367 0.1570 0.5742 0.056 Uiso 1 1 calc R . .
O21 O 0.05859(18) 0.24576(10) 0.38953(10) 0.0367(6) Uani 1 1 d . . .
C21 C 0.4383(3) 0.13676(16) 0.64611(19) 0.0496(12) Uani 1 1 d . A .
H99 H 0.4269 0.1436 0.6791 0.060 Uiso 1 1 calc R . .
O22 O -0.01516(17) 0.20152(9) 0.44648(10) 0.0340(6) Uani 1 1 d . . .
C22 C 0.3568(3) 0.12124(15) 0.62456(16) 0.0421(10) Uani 1 1 d . . .
O23 O 0.01696(17) 0.15618(9) 0.52523(10) 0.0347(6) Uani 1 1 d . . .
C23 C 0.2844(3) 0.13886(15) 0.64137(15) 0.0402(10) Uiso 1 1 d . A .
O24 O -0.01053(18) 0.19603(10) 0.60753(10) 0.0369(6) Uani 1 1 d D . .
C24 C 0.2092(3) 0.12737(15) 0.62028(15) 0.0381(9) Uani 1 1 d . . .
O25 O 0.3824(4) 0.4151(3) 0.3088(3) 0.0582(18) Uiso 0.50 1 d P . .
C25 C 0.2081(2) 0.09705(14) 0.58248(15) 0.0367(9) Uani 1 1 d . A .
O26 O 0.4432(8) 0.4457(4) 0.2490(4) 0.114(4) Uiso 0.50 1 d P . .
C26 C 0.2799(3) 0.07887(14) 0.56424(16) 0.0388(10) Uani 1 1 d . . .
O27 O 0.3176(4) 0.4572(3) 0.2564(2) 0.0553(17) Uiso 0.50 1 d P . .
C27 C 0.3531(3) 0.09162(14) 0.58566(17) 0.0416(10) Uani 1 1 d . A .
H66 H 0.4025 0.0798 0.5735 0.050 Uiso 1 1 calc R . .
O28 O 0.4493(12) 0.5391(7) 0.2081(7) 0.094(6) Uiso 0.25 1 d P . .
C28 C 0.2767(3) 0.04911(14) 0.52018(16) 0.0410(10) Uani 1 1 d . A .
H84 H 0.2233 0.0323 0.5200 0.049 Uiso 1 1 calc R . .
O29 O 0.2902(12) 0.5675(7) 0.1729(7) 0.086(5) Uiso 0.25 1 d P . .
C29 C 0.4953(3) 0.10561(19) 0.3962(2) 0.0603(14) Uani 1 1 d . . .
H10A H 0.5046 0.0924 0.4273 0.072 Uiso 1 1 calc R B .
H10B H 0.5467 0.1205 0.3862 0.072 Uiso 1 1 calc R . .
O30 O 0.1996(4) 0.4377(2) 0.3216(2) 0.0507(16) Uiso 0.50 1 d P . .
C30 C 0.4736(4) 0.0649(2) 0.3631(3) 0.0792(19) Uani 1 1 d . B .
H79A H 0.4268 0.0469 0.3750 0.095 Uiso 1 1 calc R . .
H79B H 0.4582 0.0779 0.3327 0.095 Uiso 1 1 calc R . .
C31 C 0.5467(5) 0.0322(3) 0.3582(4) 0.120(3) Uani 1 1 d . . .
H85A H 0.5965 0.0511 0.3568 0.180 Uiso 1 1 calc R B .
H85B H 0.5408 0.0135 0.3301 0.180 Uiso 1 1 calc R . .
H85C H 0.5497 0.0109 0.3847 0.180 Uiso 1 1 calc R . .
C32 C 0.6594(3) 0.1924(2) 0.5219(2) 0.0595(14) Uani 1 1 d . . .
H10I H 0.6333 0.1609 0.5240 0.071 Uiso 1 1 calc R A .
H10J H 0.6866 0.1942 0.4918 0.071 Uiso 1 1 calc R . .
C33 C 0.7237(3) 0.1962(2) 0.5596(3) 0.0743(19) Uani 1 1 d . A .
H10G H 0.7538 0.2263 0.5556 0.089 Uiso 1 1 calc R . .
H10H H 0.6962 0.1976 0.5896 0.089 Uiso 1 1 calc R . .
C34 C 0.7831(4) 0.1564(2) 0.5604(3) 0.0800(19) Uani 1 1 d . . .
H8A H 0.7559 0.1275 0.5706 0.120 Uiso 1 1 calc R A .
H8B H 0.8278 0.1640 0.5817 0.120 Uiso 1 1 calc R . .
H8C H 0.8048 0.1517 0.5296 0.120 Uiso 1 1 calc R . .
C35 C 0.5020(3) 0.09801(19) 0.6461(2) 0.0636(15) Uani 1 1 d . . .
H5A H 0.5160 0.0905 0.6140 0.076 Uiso 1 1 calc R A .
H5B H 0.4784 0.0692 0.6599 0.076 Uiso 1 1 calc R . .
C36 C 0.5807(4) 0.1107(2) 0.6726(3) 0.0773(19) Uani 1 1 d . A .
H7A H 0.6091 0.1367 0.6566 0.093 Uiso 1 1 calc R . .
H7B H 0.5671 0.1216 0.7038 0.093 Uiso 1 1 calc R . .
C37 C 0.6364(5) 0.0674(3) 0.6757(3) 0.113(3) Uani 1 1 d . . .
H81A H 0.6050 0.0399 0.6857 0.170 Uiso 1 1 calc R A .
H81B H 0.6804 0.0736 0.6979 0.170 Uiso 1 1 calc R . .
H81C H 0.6597 0.0610 0.6455 0.170 Uiso 1 1 calc R . .
H37 H 0.306(4) 0.381(2) 0.638(2) 0.10(2) Uiso 1 1 d . . .
C38 C 0.3428(3) 0.01086(16) 0.51912(19) 0.0489(12) Uani 1 1 d . . .
H94A H 0.3967 0.0264 0.5179 0.059 Uiso 1 1 calc R A .
H94B H 0.3407 -0.0076 0.5480 0.059 Uiso 1 1 calc R . .
C39 C 0.3349(3) -0.02308(17) 0.4787(2) 0.0544(13) Uani 1 1 d . A .
H11C H 0.2832 -0.0408 0.4813 0.065 Uiso 1 1 calc R . .
H11D H 0.3325 -0.0046 0.4499 0.065 Uiso 1 1 calc R . .
C40 C 0.4043(4) -0.0579(2) 0.4761(3) 0.082(2) Uani 1 1 d . . .
H98A H 0.4554 -0.0407 0.4717 0.123 Uiso 1 1 calc R A .
H98B H 0.3951 -0.0795 0.4503 0.123 Uiso 1 1 calc R . .
H98C H 0.4076 -0.0761 0.5047 0.123 Uiso 1 1 calc R . .
C41 C 0.0335(3) 0.31414(15) 0.63257(14) 0.0365(9) Uani 1 1 d . A .
H41 H 0.131(3) 0.0900(19) 0.523(2) 0.065(16) Uiso 1 1 d . . .
C42 C 0.0870(3) 0.28321(15) 0.65516(14) 0.0358(9) Uani 1 1 d . . .
C43 C 0.1669(3) 0.29725(15) 0.66579(14) 0.0369(9) Uani 1 1 d . C .
H43 H 0.012(4) 0.230(3) 0.414(2) 0.10(2) Uiso 1 1 d . . .
C44 C 0.1918(2) 0.34352(15) 0.65599(14) 0.0356(9) Uani 1 1 d . C .
C45 C 0.1409(3) 0.37534(15) 0.63359(14) 0.0368(9) Uani 1 1 d . . .
C46 C 0.0617(3) 0.35933(15) 0.62205(14) 0.0362(9) Uani 1 1 d . A .
H68 H 0.0261 0.3804 0.6064 0.043 Uiso 1 1 calc R . .
C47 C 0.1718(3) 0.42390(15) 0.61892(16) 0.0421(10) Uani 1 1 d . C .
H90 H 0.2152 0.4324 0.6417 0.051 Uiso 1 1 calc R . .
C48 C 0.2150(3) 0.41996(14) 0.57266(15) 0.0360(9) Uani 1 1 d . . .
C49 C 0.2962(3) 0.40608(14) 0.57092(15) 0.0364(9) Uani 1 1 d . A .
C50 C 0.3354(2) 0.39964(15) 0.52910(14) 0.0356(9) Uiso 1 1 d . . .
C51 C 0.2942(3) 0.40920(14) 0.48829(15) 0.0379(9) Uani 1 1 d . A .
C52 C 0.2126(3) 0.42338(14) 0.48821(15) 0.0365(9) Uani 1 1 d . . .
C53 C 0.1748(3) 0.42772(13) 0.53064(15) 0.0367(9) Uani 1 1 d . A .
H62 H 0.1191 0.4364 0.5311 0.044 Uiso 1 1 calc R . .
C54 C 0.1669(3) 0.42968(15) 0.44265(16) 0.0432(10) Uani 1 1 d . A .
H91 H 0.2085 0.4391 0.4196 0.052 Uiso 1 1 calc R . .
H54 H 0.344(5) 0.214(3) 0.370(3) 0.11(3) Uiso 1 1 d . . .
C55 C 0.1339(3) 0.38163(14) 0.42690(14) 0.0360(9) Uani 1 1 d . . .
C56 C 0.1840(3) 0.35092(15) 0.40314(14) 0.0374(9) Uani 1 1 d . A .
C57 C 0.1581(3) 0.30477(15) 0.39246(14) 0.0362(9) Uani 1 1 d . . .
C58 C 0.0798(3) 0.29071(14) 0.40344(14) 0.0365(9) Uani 1 1 d . A .
C59 C 0.0275(3) 0.32052(14) 0.42754(14) 0.0351(9) Uani 1 1 d . . .
C60 C 0.0564(3) 0.36538(14) 0.43933(15) 0.0373(9) Uani 1 1 d . A .
H57 H 0.0222 0.3858 0.4565 0.045 Uiso 1 1 calc R . .
C61 C -0.0558(3) 0.30212(15) 0.44246(15) 0.0372(9) Uani 1 1 d . A .
H56 H -0.0726 0.2785 0.4187 0.045 Uiso 1 1 calc R . .
C62 C -0.0468(2) 0.27429(14) 0.48714(14) 0.0315(8) Uani 1 1 d . . .
C63 C -0.0260(2) 0.22634(14) 0.48638(14) 0.0315(8) Uani 1 1 d . A .
C64 C -0.0117(2) 0.20146(13) 0.52695(14) 0.0309(8) Uiso 1 1 d . A .
H64 H 0.329(3) 0.183(3) 0.680(3) 0.16(4) Uiso 1 1 d D . .
C65 C -0.0235(2) 0.22353(14) 0.56916(14) 0.0325(8) Uani 1 1 d . A .
C66 C -0.0446(2) 0.27136(14) 0.57130(14) 0.0338(9) Uani 1 1 d . . .
C67 C -0.0544(2) 0.29568(14) 0.53010(14) 0.0328(8) Uani 1 1 d . A .
H46 H -0.0669 0.3285 0.5312 0.039 Uiso 1 1 calc R . .
C68 C -0.0507(3) 0.29659(16) 0.61758(15) 0.0395(10) Uani 1 1 d . A .
H89 H -0.0671 0.2720 0.6404 0.047 Uiso 1 1 calc R . .
C69 C 0.1098(3) 0.46412(18) 0.6210(2) 0.0599(14) Uani 1 1 d . . .
H12A H 0.0847 0.4638 0.6517 0.072 Uiso 1 1 calc R C .
H12B H 0.0662 0.4575 0.5982 0.072 Uiso 1 1 calc R . .
C70 C 0.1429(4) 0.5145(2) 0.6120(2) 0.0743(18) Uani 1 1 d . C .
H30A H 0.1661 0.5154 0.5808 0.089 Uiso 1 1 calc R . .
H30B H 0.0968 0.5370 0.6126 0.089 Uiso 1 1 calc R . .
C71 C 0.2028(6) 0.5299(4) 0.6437(3) 0.126(3) Uani 1 1 d . . .
H97A H 0.1791 0.5321 0.6743 0.189 Uiso 1 1 calc R C .
H97B H 0.2229 0.5611 0.6344 0.189 Uiso 1 1 calc R . .
H97C H 0.2480 0.5073 0.6442 0.189 Uiso 1 1 calc R . .
C72 C 0.1046(3) 0.46919(16) 0.4433(2) 0.0550(13) Uani 1 1 d . . .
H11A H 0.0652 0.4631 0.4681 0.066 Uiso 1 1 calc R A .
H11B H 0.0743 0.4695 0.4138 0.066 Uiso 1 1 calc R . .
C73 C 0.1444(4) 0.51817(19) 0.4511(3) 0.0720(17) Uani 1 1 d . A .
H14A H 0.1863 0.5151 0.4756 0.086 Uiso 1 1 calc R . .
H14B H 0.1723 0.5277 0.4227 0.086 Uiso 1 1 calc R . .
C74 C 0.0889(5) 0.5552(3) 0.4638(4) 0.115(3) Uani 1 1 d . . .
H96A H 0.0462 0.5581 0.4403 0.173 Uiso 1 1 calc R A .
H96B H 0.1185 0.5851 0.4664 0.173 Uiso 1 1 calc R . .
H96C H 0.0643 0.5475 0.4933 0.173 Uiso 1 1 calc R . .
C75 C -0.1225(3) 0.33907(18) 0.4428(2) 0.0540(12) Uani 1 1 d . . .
H10C H -0.1236 0.3553 0.4127 0.065 Uiso 1 1 calc R A .
H10D H -0.1092 0.3630 0.4664 0.065 Uiso 1 1 calc R . .
C76 C -0.2082(4) 0.3191(2) 0.4523(3) 0.084(2) Uani 1 1 d . A .
C77 C -0.2676(7) 0.3579(5) 0.4555(4) 0.087(3) Uani 0.60 1 d P . .
H15A H -0.2656 0.3771 0.4275 0.130 Uiso 0.60 1 calc PR A .
H15B H -0.2544 0.3777 0.4821 0.130 Uiso 0.60 1 calc PR . .
H15C H -0.3223 0.3447 0.4588 0.130 Uiso 0.60 1 calc PR . .
C78 C -0.2340(12) 0.2803(7) 0.4285(9) 0.113(8) Uani 0.40 1 d P . .
H16A H -0.2909 0.2738 0.4357 0.169 Uiso 0.40 1 calc PR A .
H16B H -0.2005 0.2529 0.4371 0.169 Uiso 0.40 1 calc PR . .
H16C H -0.2290 0.2862 0.3955 0.169 Uiso 0.40 1 calc PR . .
C79 C -0.1161(3) 0.33479(18) 0.61866(19) 0.0513(12) Uani 1 1 d . . .
H92A H -0.1036 0.3590 0.5952 0.062 Uiso 1 1 calc R A .
H92B H -0.1144 0.3505 0.6490 0.062 Uiso 1 1 calc R . .
H79 H 0.297(4) 0.385(2) 0.415(2) 0.085(19) Uiso 1 1 d . . .
C80 C -0.2025(3) 0.3159(2) 0.6098(2) 0.0681(16) Uani 1 1 d . A .
H10E H -0.2034 0.2979 0.5807 0.082 Uiso 1 1 calc R . .
H10F H -0.2172 0.2939 0.6348 0.082 Uiso 1 1 calc R . .
C81 C -0.2621(5) 0.3536(3) 0.6073(3) 0.106(3) Uani 1 1 d . . .
H86A H -0.2561 0.3742 0.6342 0.159 Uiso 1 1 calc R A .
H86B H -0.3169 0.3400 0.6066 0.159 Uiso 1 1 calc R . .
H86C H -0.2536 0.3721 0.5793 0.159 Uiso 1 1 calc R . .
C82 C -0.1173(17) 0.0979(10) 0.4489(9) 0.065(7) Uani 0.50 1 d P B 1
H183 H -0.1286 0.1204 0.4722 0.078 Uiso 0.50 1 calc PR B 1
C83 C -0.185(2) 0.0678(10) 0.4317(13) 0.104(12) Uani 0.50 1 d P B 1
H178 H -0.2398 0.0725 0.4402 0.125 Uiso 0.50 1 calc PR B 1
C84 C -0.162(3) 0.0352(13) 0.4048(16) 0.096(16) Uani 0.50 1 d P B 1
H190 H -0.2021 0.0127 0.3954 0.115 Uiso 0.50 1 calc PR B 1
C85 C -0.0822(14) 0.0300(10) 0.3876(9) 0.071(7) Uani 0.50 1 d P B 1
H20 H -0.0681 0.0060 0.3662 0.085 Uiso 0.50 1 calc PR B 1
C86 C -0.032(2) 0.0589(12) 0.4025(11) 0.076(8) Uani 0.50 1 d P B 1
H124 H 0.0214 0.0563 0.3912 0.092 Uiso 0.50 1 calc PR B 1
C87 C -0.1299(18) 0.1114(10) 0.4371(9) 0.060(6) Uani 0.50 1 d P B 2
H23 H -0.1397 0.1421 0.4492 0.072 Uiso 0.50 1 calc PR B 2
C88 C -0.1909(16) 0.0869(8) 0.4243(13) 0.073(6) Uani 0.50 1 d P B 2
H122 H -0.2441 0.0987 0.4294 0.088 Uiso 0.50 1 calc PR B 2
C89 C -0.181(3) 0.0414(12) 0.4021(12) 0.072(8) Uani 0.50 1 d P B 2
H14 H -0.2265 0.0225 0.3931 0.086 Uiso 0.50 1 calc PR B 2
C90 C -0.1091(15) 0.0287(12) 0.3956(13) 0.100(12) Uani 0.50 1 d P B 2
H173 H -0.0989 0.0012 0.3779 0.120 Uiso 0.50 1 calc PR B 2
C91 C -0.0354(13) 0.0572(10) 0.4161(12) 0.082(11) Uani 0.50 1 d P B 2
H177 H 0.0180 0.0446 0.4143 0.098 Uiso 0.50 1 calc PR B 2
C92 C -0.0597(3) 0.05650(19) 0.5647(2) 0.0590(14) Uani 1 1 d . . .
H27 H -0.0314 0.0605 0.5367 0.071 Uiso 1 1 calc R . .
C93 C -0.1205(4) 0.0228(2) 0.5669(3) 0.0728(18) Uani 1 1 d . . .
H50 H -0.1342 0.0045 0.5406 0.087 Uiso 1 1 calc R . .
C94 C -0.1596(4) 0.0162(2) 0.6062(3) 0.083(2) Uani 1 1 d . . .
H17 H -0.2001 -0.0076 0.6084 0.099 Uiso 1 1 calc R . .
C95 C -0.1415(4) 0.0438(3) 0.6435(3) 0.087(2) Uani 1 1 d . . .
H80 H -0.1701 0.0402 0.6714 0.104 Uiso 1 1 calc R . .
C96 C -0.0796(3) 0.0773(2) 0.6394(2) 0.0650(15) Uani 1 1 d . . .
H60 H -0.0658 0.0962 0.6652 0.078 Uiso 1 1 calc R . .
C97 C 0.0773(6) 0.1557(4) 0.7567(4) 0.121(3) Uiso 1 1 d . . .
H53 H 0.0369 0.1509 0.7336 0.145 Uiso 1 1 calc R . .
C98 C 0.0627(8) 0.1400(4) 0.8060(4) 0.149(4) Uiso 1 1 d . . .
H156 H 0.0127 0.1268 0.8158 0.178 Uiso 1 1 calc R . .
C99 C 0.1242(7) 0.1462(4) 0.8332(4) 0.126(3) Uiso 1 1 d . . .
H12 H 0.1146 0.1401 0.8647 0.151 Uiso 1 1 calc R . .
C100 C 0.1998(8) 0.1600(4) 0.8231(4) 0.144(4) Uiso 1 1 d . . .
H19 H 0.2438 0.1601 0.8446 0.173 Uiso 1 1 calc R . .
C101 C 0.2064(6) 0.1744(3) 0.7776(3) 0.107(3) Uiso 1 1 d . . .
H25 H 0.2583 0.1842 0.7672 0.128 Uiso 1 1 calc R . .
C102 C 0.3789(6) 0.2788(3) 0.7806(3) 0.1067(13) Uani 1 1 d . . .
H39 H 0.3669 0.2469 0.7729 0.128 Uiso 1 1 calc R . .
C103 C 0.4029(6) 0.2888(3) 0.8253(3) 0.1067(13) Uani 1 1 d . . .
H36 H 0.4002 0.2657 0.8489 0.128 Uiso 1 1 calc R . .
C104 C 0.4299(6) 0.3326(3) 0.8336(3) 0.1067(13) Uani 1 1 d . . .
H112 H 0.4502 0.3401 0.8634 0.128 Uiso 1 1 calc R . .
C105 C 0.4293(6) 0.3668(3) 0.8008(3) 0.1067(13) Uani 1 1 d . . .
H32 H 0.4488 0.3978 0.8069 0.128 Uiso 1 1 calc R . .
C106 C 0.3986(6) 0.3542(3) 0.7579(3) 0.1067(13) Uani 1 1 d . . .
H15 H 0.3965 0.3773 0.7343 0.128 Uiso 1 1 calc R . .
C107 C 0.6068(11) 0.4059(9) 0.6115(9) 0.065(7) Uani 0.25 1 d PD C 1
H171 H 0.6231 0.3785 0.5951 0.078 Uiso 0.25 1 calc PR C 1
C108 C 0.6668(14) 0.4353(7) 0.6284(11) 0.099(10) Uani 0.25 1 d PD C 1
H184 H 0.7207 0.4239 0.6323 0.118 Uiso 0.25 1 calc PR C 1
C109 C 0.6487(6) 0.4801(4) 0.6392(5) 0.056(3) Uani 0.50 1 d PD . .
H109 H 0.6849 0.5060 0.6358 0.067 Uiso 0.50 1 calc PR C 1
C110 C 0.5524(15) 0.4845(7) 0.6599(8) 0.064(7) Uani 0.25 1 d P C 1
H169 H 0.5370 0.5092 0.6801 0.077 Uiso 0.25 1 calc PR C 1
C111 C 0.4962(10) 0.4492(5) 0.6452(6) 0.034(4) Uani 0.25 1 d P C 1
H160 H 0.4406 0.4494 0.6537 0.041 Uiso 0.25 1 calc PR C 1
C112 C 0.5558(7) 0.4209(4) 0.6581(4) 0.095(3) Uani 0.75 1 d P C 2
H118 H 0.5334 0.4031 0.6825 0.114 Uiso 0.75 1 calc PR C 2
C113 C 0.6183(8) 0.4568(5) 0.6682(4) 0.121(5) Uani 0.75 1 d P C 2
H144 H 0.6350 0.4615 0.6992 0.145 Uiso 0.75 1 calc PR C 2
C114 C 0.6291(5) 0.4716(3) 0.5963(4) 0.077(3) Uani 0.75 1 d P C 2
H11 H 0.6545 0.4889 0.5725 0.092 Uiso 0.75 1 calc PR C 2
C115 C 0.5725(5) 0.4380(3) 0.5858(3) 0.069(2) Uani 0.75 1 d P C 2
H4 H 0.5622 0.4318 0.5542 0.083 Uiso 0.75 1 calc PR C 2
C116 C 0.6148(6) 0.4015(4) 0.4579(5) 0.063(3) Uani 0.50 1 d P A 2
H133 H 0.6280 0.3688 0.4580 0.075 Uiso 0.50 1 calc PR A 2
C117 C 0.6776(7) 0.4336(4) 0.4622(5) 0.073(4) Uani 0.50 1 d P A 2
H158 H 0.7323 0.4233 0.4656 0.088 Uiso 0.50 1 calc PR A 2
C118 C 0.6582(7) 0.4814(4) 0.4615(5) 0.056(3) Uani 0.50 1 d P A 2
H121 H 0.6995 0.5048 0.4639 0.068 Uiso 0.50 1 calc PR A 2
C119 C 0.5793(8) 0.4939(4) 0.4575(5) 0.068(4) Uani 0.50 1 d P A 2
H139 H 0.5643 0.5263 0.4570 0.081 Uiso 0.50 1 calc PR A 2
C120 C 0.5191(7) 0.4585(4) 0.4538(4) 0.058(3) Uani 0.50 1 d P A 2
H140 H 0.4638 0.4678 0.4515 0.070 Uiso 0.50 1 calc PR A 2
C121 C 0.5718(7) 0.4424(4) 0.4586(4) 0.056(3) Uani 0.50 1 d P A 1
H125 H 0.5813 0.4327 0.4894 0.067 Uiso 0.50 1 calc PR A 1
C122 C 0.6184(8) 0.4791(4) 0.4402(8) 0.083(6) Uani 0.50 1 d P A 1
H126 H 0.6582 0.4949 0.4585 0.099 Uiso 0.50 1 calc PR A 1
C123 C 0.6060(7) 0.4918(4) 0.3957(5) 0.064(3) Uani 0.50 1 d P A 1
H138 H 0.6378 0.5160 0.3822 0.077 Uiso 0.50 1 calc PR A 1
C124 C 0.5482(7) 0.4697(3) 0.3712(4) 0.059(3) Uani 0.50 1 d P A 1
H131 H 0.5387 0.4781 0.3400 0.071 Uiso 0.50 1 calc PR A 1
C125 C 0.5026(6) 0.4346(3) 0.3914(3) 0.044(2) Uani 0.50 1 d P A 1
H13 H 0.4610 0.4198 0.3736 0.053 Uiso 0.50 1 calc PR A 1
C126 C 0.2788(6) 0.3309(3) 0.2719(2) 0.105(3) Uani 1 1 d . . .
H105 H 0.2351 0.3467 0.2865 0.127 Uiso 1 1 calc R A .
C127 C 0.2814(6) 0.3314(4) 0.2243(3) 0.121(3) Uani 1 1 d . A .
H16 H 0.2420 0.3482 0.2067 0.145 Uiso 1 1 calc R . .
C128 C 0.3408(6) 0.3075(3) 0.2042(3) 0.108(3) Uani 1 1 d . . .
H24 H 0.3442 0.3070 0.1717 0.130 Uiso 1 1 calc R A .
C129 C 0.3968(6) 0.2836(3) 0.2300(2) 0.108(3) Uani 1 1 d . A .
H21 H 0.4397 0.2668 0.2158 0.130 Uiso 1 1 calc R . .
C130 C 0.3903(4) 0.2842(3) 0.2771(2) 0.081(2) Uani 1 1 d . . .
H33 H 0.4274 0.2659 0.2949 0.098 Uiso 1 1 calc R A .
C131 C 0.1073(12) 0.2382(10) 0.2747(7) 0.0881(16) Uani 0.50 1 d P B 1
H189 H 0.1097 0.2663 0.2926 0.106 Uiso 0.50 1 calc PR B 1
C132 C 0.0794(12) 0.2493(7) 0.2344(5) 0.0881(16) Uani 0.50 1 d P B 1
H111 H 0.0423 0.2742 0.2274 0.106 Uiso 0.50 1 calc PR B 1
C133 C 0.1139(11) 0.2179(7) 0.2030(5) 0.0881(16) Uani 0.50 1 d P B 1
H129 H 0.1099 0.2224 0.1708 0.106 Uiso 0.50 1 calc PR B 1
C134 C 0.1563(10) 0.1778(6) 0.2233(4) 0.0881(16) Uani 0.50 1 d P B 1
H161 H 0.1778 0.1530 0.2050 0.106 Uiso 0.50 1 calc PR B 1
C135 C 0.1633(10) 0.1776(7) 0.2684(5) 0.0881(16) Uani 0.50 1 d P B 1
H135 H 0.1969 0.1532 0.2805 0.106 Uiso 0.50 1 calc PR B 1
C136 C 0.0869(12) 0.2433(10) 0.2790(7) 0.0881(16) Uani 0.50 1 d P B 2
H1 H 0.0618 0.2691 0.2941 0.106 Uiso 0.50 1 calc PR B 2
C137 C 0.0885(12) 0.2323(7) 0.2255(6) 0.0881(16) Uani 0.50 1 d P B 2
H188 H 0.0846 0.2583 0.2049 0.106 Uiso 0.50 1 calc PR B 2
C138 C 0.0948(10) 0.1900(6) 0.2082(5) 0.0881(16) Uani 0.50 1 d P B 2
H186 H 0.0895 0.1859 0.1759 0.106 Uiso 0.50 1 calc PR B 2
C139 C 0.1088(10) 0.1514(7) 0.2354(4) 0.0881(16) Uani 0.50 1 d P B 2
H187 H 0.1018 0.1204 0.2236 0.106 Uiso 0.50 1 calc PR B 2
C140 C 0.1336(10) 0.1585(7) 0.2805(5) 0.0881(16) Uani 0.50 1 d P B 2
H141 H 0.1512 0.1327 0.2989 0.106 Uiso 0.50 1 calc PR B 2
C141 C 0.1629(17) 0.2735(10) 0.5117(10) 0.061(6) Uiso 0.25 1 d P . .
C142 C 0.2031(14) 0.2985(8) 0.5092(8) 0.048(5) Uiso 0.25 1 d P . .
C143 C 0.2022(14) 0.2758(8) 0.5019(8) 0.046(5) Uiso 0.25 1 d P . .
C144 C 0.2733(12) 0.2830(7) 0.4928(7) 0.050(5) Uiso 0.25 1 d P . .
C145 C 0.2349(14) 0.2924(7) 0.5281(8) 0.047(5) Uiso 0.25 1 d P . .
C146 C 0.2041(19) 0.2954(12) 0.5462(11) 0.070(7) Uiso 0.25 1 d P . .
C147 C 0.3185(13) 0.2762(8) 0.5252(8) 0.056(5) Uiso 0.25 1 d P . .
C148 C 0.2520(12) 0.2475(7) 0.4779(7) 0.051(5) Uiso 0.25 1 d P . .
C149 C 0.1585(14) 0.2744(8) 0.5450(8) 0.048(5) Uiso 0.25 1 d P . .
C150 C 0.2004(15) 0.2730(9) 0.5511(8) 0.045(5) Uiso 0.25 1 d P . .
C151 C 0.1756(14) 0.2579(8) 0.5288(9) 0.047(5) Uiso 0.25 1 d P . .
C152 C 0.1915(18) 0.2340(11) 0.4935(10) 0.081(7) Uiso 0.25 1 d P . .
C153 C 0.2764(18) 0.2792(11) 0.5613(10) 0.080(7) Uiso 0.25 1 d P . .
C154 C 0.3127(14) 0.2392(8) 0.5087(8) 0.046(5) Uiso 0.25 1 d P . .
C155 C 0.3415(15) 0.2302(9) 0.5240(10) 0.054(5) Uiso 0.25 1 d P . .
C156 C 0.3118(16) 0.2353(10) 0.5415(10) 0.056(6) Uiso 0.25 1 d P . .
C157 C 0.3102(18) 0.2168(10) 0.4991(9) 0.059(6) Uiso 0.25 1 d P . .
C158 C 0.2738(17) 0.2131(10) 0.5058(10) 0.055(6) Uiso 0.25 1 d P . .
C159 C 0.2607(11) 0.2419(6) 0.5718(6) 0.040(4) Uiso 0.25 1 d P . .
C160 C 0.3096(17) 0.2124(10) 0.5488(8) 0.054(5) Uiso 0.25 1 d P . .
C161 C 0.2688(15) 0.2127(8) 0.5424(8) 0.050(5) Uiso 0.25 1 d P . .
C162 C 0.2800(15) 0.1957(9) 0.5230(10) 0.056(6) Uiso 0.25 1 d P . .
C163 C 0.1915(13) 0.2345(7) 0.5586(7) 0.052(5) Uiso 0.25 1 d P . .
C164 C 0.2051(13) 0.2088(8) 0.5243(8) 0.055(5) Uiso 0.25 1 d P . .
C300 C -0.118(3) 0.3483(14) 0.2918(17) 0.076(10) Uani 0.60 1 d P D 2
H3 H -0.1629 0.3278 0.2972 0.091 Uiso 0.60 1 calc PR D 2
C301 C -0.043(3) 0.3433(15) 0.3077(12) 0.16(2) Uani 0.60 1 d P D 2
H10 H -0.0256 0.3117 0.3133 0.187 Uiso 0.60 1 calc PR D 2
C302 C 0.012(2) 0.3761(12) 0.3169(11) 0.084(9) Uani 0.60 1 d P D 2
H6 H 0.0559 0.3695 0.3376 0.101 Uiso 0.60 1 calc PR D 2
C303 C 0.0071(16) 0.4188(10) 0.2972(8) 0.074(5) Uani 0.60 1 d P D 2
H102 H 0.0482 0.4420 0.3019 0.089 Uiso 0.60 1 calc PR D 2
C304 C -0.0620(16) 0.4283(13) 0.2689(12) 0.108(11) Uani 0.60 1 d P D 2
H103 H -0.0710 0.4573 0.2532 0.130 Uiso 0.60 1 calc PR D 2
C305 C -0.119(2) 0.3871(13) 0.2671(10) 0.121(15) Uani 0.60 1 d P D 2
H110 H -0.1611 0.3893 0.2448 0.146 Uiso 0.60 1 calc PR D 2
C306 C -0.093(4) 0.356(2) 0.288(2) 0.075(10) Uani 0.40 1 d P E 1
H181 H -0.1232 0.3298 0.2769 0.090 Uiso 0.40 1 calc PR E 1
C307 C -0.040(2) 0.3464(12) 0.3161(10) 0.071(10) Uani 0.40 1 d P E 1
H180 H -0.0448 0.3219 0.3383 0.086 Uiso 0.40 1 calc PR E 1
C308 C 0.035(4) 0.380(2) 0.3113(16) 0.12(2) Uani 0.40 1 d P E 1
H193 H 0.0874 0.3747 0.3247 0.143 Uiso 0.40 1 calc PR E 1
C309 C 0.012(5) 0.422(2) 0.2825(15) 0.14(2) Uani 0.40 1 d P E 1
H194 H 0.0498 0.4470 0.2784 0.170 Uiso 0.40 1 calc PR E 1
C310 C -0.057(5) 0.423(2) 0.2634(11) 0.14(3) Uani 0.40 1 d P E 1
H191 H -0.0667 0.4477 0.2416 0.166 Uiso 0.40 1 calc PR E 1
C311 C -0.113(4) 0.3964(17) 0.2702(14) 0.108(18) Uani 0.40 1 d P E 1
H192 H -0.1676 0.4044 0.2631 0.130 Uiso 0.40 1 calc PR E 1
C312 C -0.3855(7) 0.2008(4) 0.2828(4) 0.134(4) Uiso 1 1 d D . .
H132 H -0.4120 0.2101 0.2551 0.161 Uiso 1 1 calc R F 1
C313 C -0.4206(17) 0.2309(10) 0.3130(8) 0.084(9) Uiso 0.30 1 d PD G 2
H313 H -0.4623 0.2533 0.3066 0.101 Uiso 0.30 1 calc PR G 2
C314 C -0.3837(14) 0.2225(9) 0.3549(8) 0.070(6) Uiso 0.30 1 d PD G 2
H197 H -0.3999 0.2416 0.3800 0.084 Uiso 0.30 1 calc PR G 2
C315 C -0.3239(18) 0.1881(11) 0.3634(11) 0.088(9) Uiso 0.30 1 d PD G 2
H200 H -0.3101 0.1784 0.3937 0.105 Uiso 0.30 1 calc PR G 2
H203 H -0.2596 0.1257 0.3388 0.105 Uiso 0.30 1 d PR G 2
C316 C -0.286(2) 0.1689(17) 0.3254(9) 0.147(17) Uiso 0.30 1 d PD G 2
C317 C -0.3294(6) 0.1640(4) 0.2843(4) 0.119(3) Uiso 1 1 d D G .
H128 H -0.3141 0.1493 0.2564 0.142 Uiso 1 1 calc R H 1
C318 C -0.4008(12) 0.2234(7) 0.3252(7) 0.128(6) Uiso 0.70 1 d P G 1
H130 H -0.4373 0.2493 0.3276 0.153 Uiso 0.70 1 calc PR G 1
C319 C -0.3576(11) 0.2047(6) 0.3643(6) 0.114(4) Uiso 0.70 1 d P G 1
H136 H -0.3663 0.2195 0.3930 0.137 Uiso 0.70 1 calc PR G 1
C320 C -0.3077(9) 0.1692(5) 0.3635(5) 0.100(4) Uiso 0.70 1 d P G 1
H120 H -0.2808 0.1587 0.3906 0.120 Uiso 0.70 1 calc PR G 1
C321 C -0.2959(8) 0.1483(5) 0.3240(4) 0.090(4) Uiso 0.70 1 d P G 1
H114 H -0.2624 0.1210 0.3232 0.108 Uiso 0.70 1 calc PR G 1
C322 C 0.1378(7) 0.0194(4) 0.7409(4) 0.135(4) Uiso 1 1 d D . .
H55 H 0.0863 0.0340 0.7446 0.162 Uiso 1 1 calc R I 1
C323 C 0.1370(11) -0.0219(5) 0.7591(6) 0.114(6) Uiso 0.60 1 d PD J 2
H69 H 0.0934 -0.0373 0.7742 0.136 Uiso 0.60 1 calc PR J 2
C324 C 0.2116(9) -0.0381(6) 0.7517(5) 0.091(4) Uiso 0.60 1 d PD J 2
H104 H 0.2268 -0.0659 0.7680 0.109 Uiso 0.60 1 calc PR J 2
C325 C 0.2704(8) -0.0190(4) 0.7229(4) 0.077(3) Uiso 0.60 1 d PD J 2
H101 H 0.3214 -0.0340 0.7186 0.093 Uiso 0.60 1 calc PR J 2
C326 C 0.2505(9) 0.0229(4) 0.7009(4) 0.069(3) Uiso 0.60 1 d PD J 2
H142 H 0.2868 0.0362 0.6793 0.083 Uiso 0.60 1 calc PR J 2
C327 C 0.1788(9) 0.0452(5) 0.7103(5) 0.089(4) Uiso 0.60 1 d PD J 2
H35 H 0.1610 0.0743 0.6973 0.107 Uiso 0.60 1 calc PR J 2
C328 C 0.1702(11) -0.0219(5) 0.7648(6) 0.067(4) Uiso 0.40 1 d PD J 1
H196 H 0.1395 -0.0361 0.7885 0.080 Uiso 0.40 1 calc PR J 1
C329 C 0.2456(12) -0.0408(8) 0.7535(7) 0.086(6) Uiso 0.40 1 d PD J 1
H198 H 0.2579 -0.0696 0.7689 0.103 Uiso 0.40 1 calc PR J 1
C330 C 0.3056(16) -0.0260(9) 0.7245(9) 0.120(9) Uiso 0.40 1 d PD J 1
H202 H 0.3571 -0.0407 0.7207 0.144 Uiso 0.40 1 calc PR J 1
C331 C 0.2789(13) 0.0128(8) 0.7024(8) 0.097(7) Uiso 0.40 1 d PD J 1
H201 H 0.3136 0.0271 0.6805 0.117 Uiso 0.40 1 calc PR J 1
C332 C 0.2031(12) 0.0333(8) 0.7096(7) 0.077(5) Uiso 0.40 1 d PD J 1
H195 H 0.1919 0.0605 0.6915 0.093 Uiso 0.40 1 calc PR J 1
C333 C -0.109(3) 0.4475(11) 0.7153(11) 0.153(11) Uiso 0.50 1 d P K 1
C334 C -0.194(4) 0.442(2) 0.751(2) 0.28(3) Uiso 0.50 1 d P K 1
C335 C -0.1757(19) 0.4109(11) 0.7491(12) 0.060(8) Uiso 0.25 1 d P K 1
C336 C -0.1537(19) 0.3807(13) 0.7677(10) 0.128(10) Uiso 0.50 1 d P K 1
C337 C -0.0710(12) 0.3692(7) 0.7484(6) 0.084(4) Uiso 0.50 1 d P K 1
C338 C -0.0393(15) 0.4099(11) 0.7200(8) 0.115(7) Uiso 0.50 1 d P K 1
C339 C -0.1475(14) 0.4498(7) 0.7300(8) 0.096(5) Uiso 0.50 1 d P L 2
C341 C -0.1836(17) 0.4118(12) 0.7635(10) 0.112(9) Uiso 0.50 1 d P L 2
C343 C -0.1327(16) 0.3689(8) 0.7602(8) 0.096(7) Uiso 0.50 1 d P L 2
C344 C -0.0509(18) 0.3493(11) 0.7518(10) 0.153(11) Uiso 0.50 1 d P L 2
C345 C -0.0182(12) 0.3922(7) 0.7278(6) 0.091(5) Uiso 0.50 1 d P L 2
C346 C -0.0605(13) 0.4383(8) 0.7131(6) 0.089(5) Uiso 0.50 1 d P L 2

loop_
_atom_site_aniso_label
_atom_site_aniso_U_11
_atom_site_aniso_U_22
_atom_site_aniso_U_33
_atom_site_aniso_U_23
_atom_site_aniso_U_13
_atom_site_aniso_U_12
Zn1 0.0327(2) 0.0293(2) 0.0361(3) -0.00250(19) -0.00775(19) -0.00310(18)
O1 0.0333(15) 0.0299(14) 0.0436(17) -0.0013(12) -0.0074(12) -0.0013(11)
N1 0.054(2) 0.0364(19) 0.044(2) 0.0023(16) -0.0167(18) -0.0091(17)
C1 0.036(2) 0.0240(18) 0.049(3) -0.0057(17) -0.0099(19) 0.0008(16)
Zn2 0.0362(3) 0.0329(2) 0.0374(3) 0.00511(19) -0.0069(2) -0.00585(19)
O2 0.0330(14) 0.0347(14) 0.0397(16) -0.0006(12) -0.0057(12) -0.0016(12)
N2 0.0375(19) 0.042(2) 0.051(2) 0.0080(17) -0.0022(17) -0.0026(16)
C2 0.033(2) 0.0287(19) 0.046(2) -0.0104(17) -0.0090(18) -0.0013(16)
Zn3 0.0460(3) 0.0422(3) 0.0317(3) 0.0045(2) -0.0085(2) -0.0051(2)
O3 0.0430(17) 0.0415(16) 0.0383(17) -0.0051(13) 0.0003(13) -0.0040(13)
N3 0.071(3) 0.094(4) 0.046(3) 0.028(3) -0.009(2) 0.005(3)
C3 0.037(2) 0.031(2) 0.038(2) -0.0085(17) -0.0077(18) -0.0004(17)
Zn4 0.0420(3) 0.0428(3) 0.0336(3) -0.0031(2) -0.0116(2) -0.0038(2)
O4 0.0447(18) 0.0421(17) 0.0443(18) -0.0068(14) 0.0007(14) -0.0091(15)
N4 0.068(3) 0.058(2) 0.041(2) -0.0098(19) -0.024(2) 0.005(2)
C4 0.041(2) 0.035(2) 0.039(2) -0.0106(18) -0.0075(18) -0.0011(18)
Zn5 0.0352(3) 0.0336(2) 0.0453(3) -0.0073(2) -0.0043(2) -0.0055(2)
O5 0.0426(17) 0.0384(16) 0.0457(18) -0.0064(13) 0.0038(14) -0.0083(13)
N5 0.056(2) 0.047(2) 0.049(2) -0.0112(18) -0.0101(19) -0.0142(19)
C5 0.035(2) 0.032(2) 0.049(3) -0.0122(18) -0.0004(19) -0.0024(17)
Zn6 0.0356(3) 0.0380(3) 0.0474(3) -0.0071(2) 0.0058(2) -0.0101(2)
O6 0.0359(16) 0.0394(16) 0.055(2) -0.0125(14) -0.0001(14) -0.0082(13)
N6 0.032(5) 0.030(4) 0.054(6) -0.005(4) 0.011(4) -0.004(3)
C6 0.036(2) 0.031(2) 0.059(3) -0.011(2) -0.011(2) 0.0035(17)
Zn7 0.0443(3) 0.0447(3) 0.0368(3) -0.0046(2) 0.0069(2) -0.0078(2)
O7 0.0363(16) 0.0376(16) 0.052(2) -0.0074(14) -0.0056(14) -0.0053(13)
N7 0.036(5) 0.030(4) 0.048(6) -0.004(4) -0.003(4) -0.003(3)
C7 0.039(2) 0.043(2) 0.060(3) -0.017(2) 0.001(2) -0.002(2)
Zn8 0.0420(3) 0.0394(3) 0.0334(3) -0.0019(2) -0.0021(2) -0.0006(2)
O8 0.0373(15) 0.0348(15) 0.0454(18) -0.0062(13) -0.0071(13) -0.0019(12)
N8 0.064(3) 0.057(2) 0.045(2) 0.0085(19) 0.018(2) 0.006(2)
C8 0.034(2) 0.041(2) 0.051(3) -0.013(2) 0.0038(19) -0.0016(18)
O9 0.0437(17) 0.0424(16) 0.0414(17) -0.0002(13) -0.0143(14) -0.0038(14)
N9 0.050(2) 0.093(4) 0.039(2) -0.015(2) -0.0082(19) 0.014(2)
C9 0.035(2) 0.045(2) 0.045(3) -0.008(2) 0.0044(19) -0.0055(19)
O10 0.0495(19) 0.0404(16) 0.0414(18) 0.0026(13) -0.0153(14) -0.0042(14)
C10 0.034(2) 0.039(2) 0.047(3) -0.0114(19) 0.0066(19) -0.0063(18)
O11 0.0395(16) 0.0405(16) 0.0398(17) 0.0050(13) -0.0084(13) -0.0039(13)
C11 0.032(2) 0.041(2) 0.054(3) -0.012(2) 0.0051(19) -0.0072(18)
O12 0.0358(15) 0.0327(14) 0.0428(17) 0.0037(12) -0.0112(13) -0.0060(12)
C12 0.030(2) 0.047(3) 0.056(3) -0.014(2) 0.002(2) -0.0018(19)
O13 0.0446(17) 0.0412(16) 0.0305(15) 0.0042(12) -0.0018(13) -0.0050(13)
C13 0.034(2) 0.041(2) 0.057(3) -0.008(2) 0.003(2) 0.0021(19)
O14 0.0417(16) 0.0415(16) 0.0342(16) 0.0011(13) -0.0123(13) -0.0034(13)
C14 0.031(2) 0.048(3) 0.069(3) -0.012(2) -0.007(2) 0.0014(19)
O15 0.0395(16) 0.0436(16) 0.0377(16) -0.0017(13) -0.0069(13) -0.0038(13)
C15 0.029(2) 0.042(2) 0.057(3) -0.012(2) -0.0116(19) -0.0001(18)
O16 0.0400(16) 0.0348(15) 0.0423(17) -0.0055(13) -0.0024(13) -0.0046(13)
C16 0.032(2) 0.039(2) 0.051(3) -0.010(2) -0.0111(19) -0.0035(18)
O17 0.0336(15) 0.0367(15) 0.0450(17) -0.0061(13) 0.0009(13) -0.0049(12)
C17 0.031(2) 0.036(2) 0.046(3) -0.0036(18) -0.0156(18) -0.0025(17)
O18 0.0458(17) 0.0384(16) 0.0408(17) 0.0006(13) 0.0066(14) -0.0064(13)
C18 0.035(2) 0.043(2) 0.048(3) -0.002(2) -0.019(2) 0.0007(18)
O19 0.0486(18) 0.0401(16) 0.0398(17) -0.0004(13) 0.0061(14) -0.0097(14)
C19 0.034(2) 0.037(2) 0.054(3) -0.003(2) -0.018(2) 0.0025(18)
O20 0.0408(16) 0.0389(15) 0.0398(17) -0.0066(13) 0.0025(13) -0.0020(13)
C20 0.036(2) 0.040(2) 0.063(3) -0.011(2) -0.019(2) 0.0040(19)
O21 0.0403(16) 0.0355(15) 0.0342(16) -0.0007(12) -0.0043(13) -0.0012(12)
C21 0.048(3) 0.041(2) 0.060(3) 0.002(2) -0.024(2) 0.002(2)
O22 0.0364(15) 0.0318(14) 0.0336(15) -0.0037(12) -0.0079(12) -0.0019(12)
C22 0.043(2) 0.032(2) 0.051(3) 0.0053(19) -0.019(2) -0.0025(18)
O23 0.0367(15) 0.0287(13) 0.0386(16) 0.0002(12) -0.0054(12) -0.0027(12)
O24 0.0390(16) 0.0386(15) 0.0330(16) 0.0025(12) -0.0037(13) -0.0055(13)
C24 0.040(2) 0.034(2) 0.041(2) 0.0072(18) -0.0095(18) -0.0010(18)
C25 0.036(2) 0.0279(19) 0.046(2) 0.0088(17) -0.0120(18) -0.0049(17)
C26 0.039(2) 0.0264(19) 0.051(3) 0.0047(18) -0.0124(19) -0.0022(17)
C27 0.038(2) 0.031(2) 0.056(3) 0.0046(19) -0.008(2) 0.0041(17)
C28 0.036(2) 0.030(2) 0.056(3) 0.0005(19) -0.014(2) -0.0005(17)
C29 0.051(3) 0.057(3) 0.073(4) -0.018(3) 0.001(3) 0.002(2)
C30 0.085(4) 0.064(4) 0.089(5) -0.026(3) 0.009(4) 0.003(3)
C31 0.113(7) 0.081(5) 0.165(9) -0.034(6) 0.006(6) 0.019(5)
C32 0.036(2) 0.060(3) 0.082(4) -0.021(3) -0.009(3) 0.004(2)
C33 0.046(3) 0.070(4) 0.106(5) -0.032(4) -0.020(3) 0.007(3)
C34 0.053(3) 0.080(4) 0.107(5) -0.016(4) -0.013(3) 0.010(3)
C35 0.053(3) 0.052(3) 0.085(4) 0.000(3) -0.029(3) 0.006(2)
C36 0.055(3) 0.061(3) 0.115(5) 0.001(3) -0.043(3) 0.005(3)
C37 0.081(5) 0.090(5) 0.168(9) -0.003(5) -0.068(5) 0.014(4)
C38 0.039(2) 0.033(2) 0.075(3) -0.003(2) -0.013(2) 0.0033(19)
C39 0.047(3) 0.038(2) 0.078(4) -0.012(2) -0.012(3) 0.005(2)
C40 0.058(3) 0.056(3) 0.131(6) -0.027(4) -0.011(4) 0.019(3)
C41 0.038(2) 0.039(2) 0.033(2) -0.0055(17) 0.0015(17) 0.0007(18)
C42 0.042(2) 0.039(2) 0.026(2) -0.0014(17) 0.0003(17) -0.0020(18)
C43 0.045(2) 0.040(2) 0.026(2) -0.0017(17) -0.0047(17) 0.0019(18)
C44 0.036(2) 0.042(2) 0.028(2) -0.0064(17) -0.0001(17) -0.0025(18)
C45 0.040(2) 0.038(2) 0.033(2) -0.0045(17) 0.0037(18) 0.0014(18)
C46 0.037(2) 0.038(2) 0.034(2) -0.0004(17) -0.0003(17) 0.0044(17)
C47 0.046(2) 0.035(2) 0.046(3) -0.0060(19) 0.000(2) 0.0026(19)
C48 0.040(2) 0.0261(18) 0.042(2) -0.0031(17) 0.0037(18) -0.0045(16)
C49 0.040(2) 0.0272(19) 0.042(2) -0.0027(17) -0.0066(18) -0.0067(17)
C51 0.042(2) 0.0269(19) 0.045(2) -0.0014(17) 0.0040(19) -0.0088(17)
C52 0.040(2) 0.0257(18) 0.044(2) 0.0009(17) -0.0017(18) -0.0043(17)
C53 0.038(2) 0.0245(18) 0.048(3) -0.0019(17) -0.0016(19) -0.0012(16)
C54 0.053(3) 0.030(2) 0.046(3) 0.0031(18) -0.003(2) -0.0015(19)
C55 0.045(2) 0.0293(19) 0.034(2) 0.0065(16) -0.0059(18) -0.0004(17)
C56 0.043(2) 0.038(2) 0.031(2) 0.0058(17) -0.0025(18) -0.0044(18)
C57 0.042(2) 0.036(2) 0.030(2) 0.0032(17) -0.0062(17) -0.0023(18)
C58 0.044(2) 0.035(2) 0.030(2) 0.0036(16) -0.0120(18) 0.0020(18)
C59 0.039(2) 0.035(2) 0.032(2) 0.0058(17) -0.0055(17) 0.0028(17)
C60 0.042(2) 0.035(2) 0.035(2) 0.0018(17) -0.0055(18) 0.0044(18)
C61 0.036(2) 0.037(2) 0.039(2) 0.0000(18) -0.0080(18) 0.0023(17)
C62 0.0283(19) 0.0331(19) 0.033(2) 0.0004(16) -0.0034(16) -0.0032(16)
C63 0.0260(18) 0.034(2) 0.034(2) -0.0011(16) -0.0045(16) -0.0050(16)
C65 0.0263(18) 0.036(2) 0.035(2) 0.0018(17) -0.0039(16) -0.0047(16)
C66 0.0264(19) 0.037(2) 0.038(2) -0.0005(17) -0.0009(16) -0.0029(16)
C67 0.0283(19) 0.033(2) 0.037(2) 0.0001(16) -0.0017(16) -0.0004(16)
C68 0.035(2) 0.047(2) 0.036(2) -0.0040(19) 0.0040(18) 0.0005(19)
C69 0.061(3) 0.048(3) 0.071(4) -0.008(3) 0.009(3) 0.001(2)
C70 0.084(4) 0.049(3) 0.090(5) -0.009(3) 0.016(4) -0.008(3)
C71 0.143(8) 0.116(7) 0.119(8) -0.001(6) -0.006(6) -0.034(6)
C72 0.062(3) 0.037(2) 0.066(3) 0.006(2) -0.007(3) 0.004(2)
C73 0.078(4) 0.042(3) 0.096(5) 0.005(3) -0.001(3) -0.002(3)
C74 0.101(6) 0.058(4) 0.187(10) -0.005(5) 0.005(6) 0.010(4)
C75 0.048(3) 0.046(3) 0.067(3) 0.005(2) -0.010(2) 0.004(2)
C76 0.044(3) 0.063(4) 0.146(7) 0.000(4) -0.011(4) 0.006(3)
C77 0.063(6) 0.116(10) 0.082(8) 0.010(7) -0.007(6) -0.001(6)
C78 0.080(13) 0.093(14) 0.16(2) -0.002(14) -0.038(13) -0.025(11)
C79 0.046(3) 0.050(3) 0.058(3) -0.011(2) 0.004(2) 0.002(2)
C80 0.045(3) 0.068(4) 0.090(4) -0.023(3) 0.002(3) 0.001(3)
C81 0.070(5) 0.107(6) 0.140(8) -0.004(5) 0.002(5) 0.011(4)
C82 0.045(12) 0.11(2) 0.043(10) -0.008(10) 0.000(8) -0.028(12)
C83 0.102(19) 0.12(2) 0.09(2) -0.03(2) 0.019(14) -0.083(19)
C84 0.09(3) 0.08(2) 0.11(2) 0.050(16) -0.053(18) -0.08(2)
C85 0.056(14) 0.047(10) 0.110(15) -0.026(9) -0.048(13) 0.005(10)
C86 0.113(17) 0.047(10) 0.068(11) -0.027(7) -0.037(9) 0.029(10)
C87 0.041(9) 0.068(11) 0.071(17) -0.003(9) -0.007(9) -0.009(8)
C88 0.046(8) 0.065(12) 0.109(16) -0.006(12) 0.011(8) -0.028(9)
C89 0.074(16) 0.072(12) 0.068(13) -0.011(12) -0.031(10) -0.016(9)
C90 0.046(15) 0.058(12) 0.20(3) -0.034(12) -0.008(15) -0.030(14)
C91 0.040(8) 0.050(10) 0.15(3) -0.031(14) -0.051(12) -0.001(7)
C92 0.056(3) 0.056(3) 0.065(3) 0.002(3) -0.009(3) -0.018(3)
C93 0.060(3) 0.053(3) 0.106(5) 0.004(3) -0.025(4) -0.007(3)
C94 0.055(4) 0.066(4) 0.127(7) 0.028(4) -0.009(4) -0.023(3)
C95 0.070(4) 0.093(5) 0.099(6) 0.020(4) 0.022(4) -0.021(4)
C96 0.056(3) 0.071(4) 0.068(4) 0.007(3) 0.010(3) -0.003(3)
C102 0.138(3) 0.111(3) 0.070(2) -0.0255(19) -0.041(2) 0.027(3)
C103 0.138(3) 0.111(3) 0.070(2) -0.0255(19) -0.041(2) 0.027(3)
C104 0.138(3) 0.111(3) 0.070(2) -0.0255(19) -0.041(2) 0.027(3)
C105 0.138(3) 0.111(3) 0.070(2) -0.0255(19) -0.041(2) 0.027(3)
C106 0.138(3) 0.111(3) 0.070(2) -0.0255(19) -0.041(2) 0.027(3)
C107 0.026(9) 0.087(17) 0.082(17) -0.015(14) 0.000(10) -0.029(11)
C108 0.065(17) 0.13(3) 0.10(2) -0.01(2) -0.015(16) -0.039(18)
C109 0.046(6) 0.044(5) 0.078(8) -0.022(5) 0.005(5) -0.033(5)
C110 0.082(16) 0.032(9) 0.077(15) -0.022(10) -0.044(13) -0.007(10)
C111 0.035(8) 0.018(6) 0.049(10) -0.013(6) -0.024(7) -0.012(6)
C112 0.110(8) 0.099(7) 0.077(6) -0.017(6) 0.005(6) -0.035(6)
C113 0.102(9) 0.159(12) 0.101(9) -0.076(9) -0.042(7) 0.000(9)
C114 0.049(4) 0.064(5) 0.118(8) -0.021(5) 0.022(5) -0.009(4)
C115 0.059(5) 0.065(5) 0.083(6) -0.027(4) 0.022(4) -0.019(4)
C116 0.043(5) 0.037(5) 0.108(10) -0.009(5) 0.011(6) -0.003(4)
C117 0.041(6) 0.039(5) 0.139(12) 0.005(6) 0.000(6) -0.004(4)
C118 0.044(6) 0.035(5) 0.090(9) 0.008(5) 0.010(6) -0.015(5)
C119 0.065(8) 0.022(5) 0.115(11) 0.016(6) -0.005(7) 0.003(5)
C120 0.042(6) 0.053(6) 0.081(8) 0.006(6) 0.000(5) 0.000(5)
C121 0.058(7) 0.047(6) 0.063(7) -0.003(5) -0.015(5) -0.016(5)
C122 0.033(6) 0.037(6) 0.177(19) -0.028(9) -0.023(9) -0.011(5)
C123 0.062(7) 0.038(5) 0.093(10) 0.009(6) 0.020(7) -0.005(5)
C124 0.076(7) 0.038(5) 0.063(7) 0.011(5) 0.024(6) 0.008(5)
C125 0.045(5) 0.040(5) 0.046(5) -0.003(4) 0.007(4) -0.005(4)
C126 0.136(7) 0.116(6) 0.065(4) 0.020(4) 0.029(4) 0.067(6)
C127 0.157(9) 0.142(8) 0.064(5) 0.031(5) -0.002(5) 0.066(7)
C128 0.145(8) 0.130(7) 0.051(4) 0.021(4) 0.030(5) 0.032(6)
C129 0.142(7) 0.135(7) 0.049(4) 0.013(4) 0.032(4) 0.049(6)
C130 0.092(5) 0.101(5) 0.052(4) 0.004(3) 0.024(3) 0.025(4)
C131 0.098(4) 0.123(5) 0.043(2) -0.009(2) -0.013(3) 0.025(3)
C132 0.098(4) 0.123(5) 0.043(2) -0.009(2) -0.013(3) 0.025(3)
C133 0.098(4) 0.123(5) 0.043(2) -0.009(2) -0.013(3) 0.025(3)
C134 0.098(4) 0.123(5) 0.043(2) -0.009(2) -0.013(3) 0.025(3)
C135 0.098(4) 0.123(5) 0.043(2) -0.009(2) -0.013(3) 0.025(3)
C136 0.098(4) 0.123(5) 0.043(2) -0.009(2) -0.013(3) 0.025(3)
C137 0.098(4) 0.123(5) 0.043(2) -0.009(2) -0.013(3) 0.025(3)
C138 0.098(4) 0.123(5) 0.043(2) -0.009(2) -0.013(3) 0.025(3)
C139 0.098(4) 0.123(5) 0.043(2) -0.009(2) -0.013(3) 0.025(3)
C140 0.098(4) 0.123(5) 0.043(2) -0.009(2) -0.013(3) 0.025(3)
C300 0.10(2) 0.052(9) 0.073(18) 0.004(9) -0.039(18) -0.017(12)
C301 0.28(5) 0.11(2) 0.09(2) -0.020(16) 0.01(2) -0.05(3)
C302 0.112(17) 0.080(15) 0.061(11) 0.014(9) -0.015(10) 0.034(14)
C303 0.096(10) 0.073(9) 0.053(14) -0.002(10) -0.015(8) 0.014(7)
C304 0.090(12) 0.076(16) 0.16(3) -0.006(14) -0.048(14) 0.022(11)
C305 0.128(19) 0.13(3) 0.11(2) -0.071(19) -0.073(16) 0.031(16)
C306 0.09(3) 0.08(3) 0.055(15) 0.019(19) -0.020(19) -0.006(18)
C307 0.12(2) 0.056(14) 0.034(10) 0.000(9) -0.052(12) 0.028(16)
C308 0.15(4) 0.13(4) 0.07(3) -0.01(2) -0.08(3) -0.01(3)
C309 0.28(6) 0.10(2) 0.05(3) -0.005(19) -0.02(3) -0.03(3)
C310 0.31(7) 0.07(2) 0.034(12) 0.010(13) -0.06(2) 0.04(3)
C311 0.17(4) 0.07(2) 0.08(3) 0.04(2) -0.01(2) 0.02(2)

loop_
_atom_type_symbol
_atom_type_description
_atom_type_scat_dispersion_real
_atom_type_scat_dispersion_imag
_atom_type_scat_source
C C 0.0033 0.0016 'International Tables Vol C Tables 4.2.6.8 and 6.1.1.4'
H H 0.0000 0.0000 'International Tables Vol C Tables 4.2.6.8 and 6.1.1.4'
N N 0.0061 0.0033 'International Tables Vol C Tables 4.2.6.8 and 6.1.1.4'
O O 0.0106 0.0060 'International Tables Vol C Tables 4.2.6.8 and 6.1.1.4'
Zn Zn 0.2839 1.4301 'International Tables Vol C Tables 4.2.6.8 and 6.1.1.4'

loop_
_geom_angle_atom_site_label_1
_geom_angle_atom_site_label_2
_geom_angle_atom_site_label_3
_geom_angle
O2 Zn1 O23 137.90(11)
O2 Zn1 O1 82.47(12)
O23 Zn1 O1 91.37(12)
O2 Zn1 O22 92.07(11)
O23 Zn1 O22 81.47(11)
O1 Zn1 O22 162.40(11)
O2 Zn1 N1 114.11(14)
O23 Zn1 N1 107.96(14)
O1 Zn1 N1 100.94(13)
O22 Zn1 N1 96.57(13)
C2 O1 Zn1 109.5(2)
C91 N1 C82 110.2(19)
C91 N1 C86 16(3)
C82 N1 C86 115(2)
C91 N1 C87 116.6(16)
C82 N1 C87 22.0(15)
C86 N1 C87 115.4(18)
C91 N1 Zn1 125.0(9)
C82 N1 Zn1 121.4(15)
C86 N1 Zn1 123.1(14)
C87 N1 Zn1 118.4(13)
C6 C1 C2 117.1(4)
C6 C1 C28 122.4(4)
C2 C1 C28 120.5(4)
O11 Zn2 O23 135.88(12)
O11 Zn2 N2 122.97(14)
O23 Zn2 N2 100.95(13)
O11 Zn2 O24 91.19(12)
O23 Zn2 O24 82.10(11)
N2 Zn2 O24 102.95(14)
O11 Zn2 O12 81.93(12)
O23 Zn2 O12 90.72(12)
N2 Zn2 O12 95.40(13)
O24 Zn2 O12 161.24(11)
C3 O2 Zn1 109.0(3)
C3 O2 Zn8 108.8(2)
Zn1 O2 Zn8 137.42(15)
C96 N2 C92 117.8(4)
C96 N2 Zn2 125.8(3)
C92 N2 Zn2 116.3(2)
O1 C2 C3 116.5(4)
O1 C2 C1 122.5(4)
C3 C2 C1 120.8(4)
N3 Zn3 O10 96.52(17)
N3 Zn3 O13 103.23(17)
O10 Zn3 O13 160.25(12)
N3 Zn3 O14 112.92(18)
O10 Zn3 O14 90.72(12)
O13 Zn3 O14 81.77(11)
N3 Zn3 O11 109.82(19)
O10 Zn3 O11 81.54(12)
O13 Zn3 O11 91.55(12)
O14 Zn3 O11 137.15(12)
C4 O3 Zn8 110.9(3)
C97 N3 C101 120.6(6)
C97 N3 Zn3 122.2(5)
C101 N3 Zn3 116.5(4)
O2 C3 C4 120.0(4)
O2 C3 C2 119.9(4)
C4 C3 C2 120.1(4)
N4 Zn4 O9 98.73(15)
N4 Zn4 O14 111.93(16)
O9 Zn4 O14 90.95(12)
N4 Zn4 O15 100.03(15)
O9 Zn4 O15 161.24(12)
O14 Zn4 O15 82.05(12)
N4 Zn4 O8 110.69(16)
O9 Zn4 O8 81.75(12)
O14 Zn4 O8 137.38(12)
O15 Zn4 O8 91.62(12)
C9 O4 Zn7 111.2(3)
C102 N4 C106 118.1(5)
C102 N4 Zn4 122.2(4)
C106 N4 Zn4 119.4(3)
O3 C4 C3 116.2(4)
O3 C4 C5 123.3(4)
C3 C4 C5 120.4(4)
O8 Zn5 O17 135.96(11)
O8 Zn5 N5 116.11(15)
O17 Zn5 N5 107.93(15)
O8 Zn5 O16 90.55(12)
O17 Zn5 O16 81.87(12)
N5 Zn5 O16 99.76(15)
O8 Zn5 O7 82.37(13)
O17 Zn5 O7 90.86(13)
N5 Zn5 O7 99.33(15)
O16 Zn5 O7 160.85(11)
C10 O5 Zn6 108.7(3)
C10 O5 Zn7 110.3(2)
Zn6 O5 Zn7 137.08(16)
C107 N5 C112 80.0(12)
C107 N5 C115 59.6(12)
C112 N5 C115 111.9(6)
C107 N5 C111 124.5(11)
C112 N5 C111 57.1(8)
C115 N5 C111 103.1(7)
C107 N5 Zn5 119.9(10)
C112 N5 Zn5 128.6(5)
C115 N5 Zn5 119.1(4)
C111 N5 Zn5 114.4(6)
C6 C5 C4 117.8(4)
C6 C5 C7 122.1(4)
C4 C5 C7 119.9(4)
N6 Zn6 O6 90.5(3)
N6 Zn6 O5 122.8(3)
O6 Zn6 O5 82.50(12)
N6 Zn6 O17 99.8(3)
O6 Zn6 O17 91.08(13)
O5 Zn6 O17 136.81(12)
N6 Zn6 O18 106.6(3)
O6 Zn6 O18 162.29(12)
O5 Zn6 O18 91.88(12)
O17 Zn6 O18 81.53(12)
N6 Zn6 N7 20.1(3)
O6 Zn6 N7 106.1(3)
O5 Zn6 N7 111.6(3)
O17 Zn6 N7 111.2(3)
O18 Zn6 N7 91.5(3)
C11 O6 Zn6 109.9(3)
C120 N6 C116 117.6(7)
C120 N6 Zn6 117.9(6)
C116 N6 Zn6 122.7(6)
C5 C6 C1 123.7(4)
O20 Zn7 N8 100.94(16)
O20 Zn7 O5 133.84(12)
N8 Zn7 O5 124.66(16)
O20 Zn7 O19 81.84(12)
N8 Zn7 O19 105.82(15)
O5 Zn7 O19 91.35(12)
O20 Zn7 O4 90.25(13)
N8 Zn7 O4 93.51(15)
O5 Zn7 O4 81.02(13)
O19 Zn7 O4 160.16(13)
C16 O7 Zn5 109.4(3)
C125 N7 C121 118.0(7)
C125 N7 Zn6 121.7(6)
C121 N7 Zn6 120.3(6)
C29 C7 C8 113.3(4)
C29 C7 C5 114.6(4)
C8 C7 C5 110.4(4)
N9 Zn8 O3 99.98(15)
N9 Zn8 O20 101.82(17)
O3 Zn8 O20 91.54(12)
N9 Zn8 O2 122.83(17)
O3 Zn8 O2 81.72(12)
O20 Zn8 O2 135.34(12)
N9 Zn8 O21 99.87(15)
O3 Zn8 O21 159.86(12)
O20 Zn8 O21 81.09(12)
O2 Zn8 O21 90.36(12)
C17 O8 Zn5 109.6(3)
C17 O8 Zn4 109.1(3)
Zn5 O8 Zn4 137.66(15)
C130 N8 C126 116.5(4)
C130 N8 Zn7 119.5(3)
C126 N8 Zn7 123.0(3)
C9 C8 C13 117.8(4)
C9 C8 C7 119.9(4)
C13 C8 C7 122.2(4)
C18 O9 Zn4 111.0(3)
C131 N9 C135 101.3(11)
C131 N9 C140 119.6(12)
C135 N9 C140 34.4(9)
C131 N9 C136 14.5(15)
C135 N9 C136 112.6(10)
C140 N9 C136 123.9(11)
C131 N9 Zn8 125.9(10)
C135 N9 Zn8 128.3(7)
C140 N9 Zn8 113.9(6)
C136 N9 Zn8 117.8(8)
O4 C9 C8 123.1(4)
O4 C9 C10 115.8(4)
C8 C9 C10 121.0(4)
C23 O10 Zn3 111.7(3)
O27 N10 O26 115.2(10)
O27 N10 O25 122.3(8)
O26 N10 O25 121.8(10)
O5 C10 C11 120.6(4)
O5 C10 C9 119.7(4)
C11 C10 C9 119.7(4)
C24 O11 Zn2 109.5(3)
C24 O11 Zn3 109.2(2)
Zn2 O11 Zn3 137.32(16)
O6 C11 C10 116.2(4)
O6 C11 C12 122.4(4)
C10 C11 C12 121.4(4)
C25 O12 Zn2 110.2(3)
C13 C12 C11 117.1(4)
C13 C12 C14 122.8(4)
C11 C12 C14 119.9(4)
C42 O13 Zn3 111.1(2)
C8 C13 C12 123.0(4)
C43 O14 Zn4 109.3(3)
C43 O14 Zn3 109.6(2)
Zn4 O14 Zn3 137.90(16)
C15 C14 C32 114.0(5)
C15 C14 C12 109.3(4)
C32 C14 C12 113.1(4)
C44 O15 Zn4 110.3(3)
C20 C15 C16 117.5(4)
C20 C15 C14 122.6(4)
C16 C15 C14 119.7(4)
C49 O16 Zn5 110.7(3)
O7 C16 C17 116.6(4)
O7 C16 C15 122.4(4)
C17 C16 C15 121.0(4)
C50 O17 Zn5 109.8(2)
C50 O17 Zn6 109.5(2)
Zn5 O17 Zn6 137.90(15)
O8 C17 C18 120.2(4)
O8 C17 C16 119.9(4)
C18 C17 C16 119.8(4)
C51 O18 Zn6 110.5(3)
O9 C18 C17 116.1(4)
O9 C18 C19 123.1(4)
C17 C18 C19 120.8(5)
C56 O19 Zn7 110.5(2)
C20 C19 C18 117.9(4)
C20 C19 C21 122.7(4)
C18 C19 C21 119.3(4)
C57 O20 Zn7 110.6(2)
C57 O20 Zn8 110.3(2)
Zn7 O20 Zn8 137.87(15)
C15 C20 C19 122.9(4)
C58 O21 Zn8 111.4(3)
C35 C21 C19 114.4(5)
C35 C21 C22 113.2(4)
C19 C21 C22 110.4(4)
C63 O22 Zn1 111.0(2)
C23 C22 C27 117.9(4)
C23 C22 C21 120.1(4)
C27 C22 C21 121.9(4)
C64 O23 Zn2 109.5(2)
C64 O23 Zn1 109.7(2)
Zn2 O23 Zn1 138.02(14)
O10 C23 C22 123.4(4)
O10 C23 C24 115.6(4)
C22 C23 C24 121.0(4)
C65 O24 Zn2 110.1(2)
O11 C24 C25 120.7(4)
O11 C24 C23 119.9(4)
C25 C24 C23 119.2(4)
O12 C25 C24 115.7(4)
O12 C25 C26 122.8(4)
C24 C25 C26 121.5(4)
C25 C26 C27 117.6(4)
C25 C26 C28 119.9(4)
C27 C26 C28 122.4(4)
C26 C27 C22 122.8(4)
C1 C28 C38 113.8(4)
C1 C28 C26 109.9(3)
C38 C28 C26 112.7(4)
C7 C29 C30 113.0(5)
C31 C30 C29 109.5(6)
C33 C32 C14 114.5(4)
C34 C33 C32 114.1(5)
C21 C35 C36 114.2(5)
C37 C36 C35 110.1(5)
C39 C38 C28 113.9(4)
C40 C39 C38 113.0(5)
C46 C41 C42 117.8(4)
C46 C41 C68 122.5(4)
C42 C41 C68 119.6(4)
O13 C42 C41 123.3(4)
O13 C42 C43 116.0(4)
C41 C42 C43 120.6(4)
O14 C43 C44 120.5(4)
O14 C43 C42 119.9(4)
C44 C43 C42 119.6(4)
O15 C44 C45 122.5(4)
O15 C44 C43 115.8(4)
C45 C44 C43 121.7(4)
C44 C45 C46 117.0(4)
C44 C45 C47 120.9(4)
C46 C45 C47 122.0(4)
C41 C46 C45 123.3(4)
C45 C47 C69 115.7(4)
C45 C47 C48 109.8(3)
C69 C47 C48 113.8(4)
C49 C48 C53 117.1(4)
C49 C48 C47 120.4(4)
C53 C48 C47 122.5(4)
O16 C49 C48 122.6(4)
O16 C49 C50 116.1(4)
C48 C49 C50 121.3(4)
O17 C50 C51 120.3(4)
O17 C50 C49 119.9(4)
C51 C50 C49 119.7(4)
O18 C51 C50 116.0(4)
O18 C51 C52 122.9(4)
C50 C51 C52 121.1(4)
C53 C52 C51 117.4(4)
C53 C52 C54 122.6(4)
C51 C52 C54 119.8(4)
C52 C53 C48 123.4(4)
C72 C54 C52 113.6(4)
C72 C54 C55 114.8(4)
C52 C54 C55 109.0(3)
C56 C55 C60 118.0(4)
C56 C55 C54 119.6(4)
C60 C55 C54 122.1(4)
C55 C56 O19 123.5(4)
C55 C56 C57 120.8(4)
O19 C56 C57 115.8(4)
O20 C57 C58 120.6(4)
O20 C57 C56 119.8(4)
C58 C57 C56 119.6(4)
O21 C58 C57 115.4(4)
O21 C58 C59 123.2(4)
C57 C58 C59 121.4(4)
C60 C59 C58 117.5(4)
C60 C59 C61 122.8(4)
C58 C59 C61 119.7(4)
C59 C60 C55 122.7(4)
C75 C61 C62 114.4(4)
C75 C61 C59 114.7(4)
C62 C61 C59 109.7(3)
C67 C62 C63 117.3(4)
C67 C62 C61 122.2(4)
C63 C62 C61 120.5(4)
O22 C63 C64 116.0(3)
O22 C63 C62 122.9(4)
C64 C63 C62 121.0(4)
O23 C64 C63 119.8(4)
O23 C64 C65 120.2(3)
C63 C64 C65 119.9(4)
O24 C65 C64 116.2(4)
O24 C65 C66 123.1(4)
C64 C65 C66 120.6(4)
C67 C66 C65 117.8(4)
C67 C66 C68 121.5(4)
C65 C66 C68 120.6(4)
C66 C67 C62 123.3(4)
C79 C68 C66 113.7(3)
C79 C68 C41 113.6(3)
C66 C68 C41 109.6(3)
C47 C69 C70 116.2(5)
C71 C70 C69 114.7(7)
C54 C72 C73 112.1(4)
C74 C73 C72 114.9(6)
C61 C75 C76 114.2(4)
C78 C76 C77 115.3(10)
C78 C76 C75 118.8(10)
C77 C76 C75 110.2(5)
C68 C79 C80 113.6(4)
C81 C80 C79 112.1(6)
N1 C82 C83 123(3)
C84 C83 C82 114(3)
C83 C84 C85 125(3)
C86 C85 C84 115(3)
C85 C86 N1 127(3)
C88 C87 N1 124(3)
C87 C88 C89 122(3)
C90 C89 C88 115(3)
C89 C90 C91 122(3)
N1 C91 C90 120(2)
N2 C92 C93 122.1(6)
C94 C93 C92 119.5(7)
C93 C94 C95 119.9(6)
C94 C95 C96 118.1(7)
N2 C96 C95 122.5(6)
N3 C97 C98 118.7(9)
C99 C98 C97 114.1(12)
C98 C99 C100 129.0(13)
C99 C100 C101 112.1(12)
N3 C101 C100 124.1(9)
N4 C102 C103 123.8(8)
C104 C103 C102 116.7(9)
C103 C104 C105 122.1(7)
C104 C105 C106 116.7(9)
N4 C106 C105 122.1(8)
N5 C107 C108 124(2)
C109 C108 C107 120(2)
C113 C109 C114 118.5(9)
C113 C109 C108 74.9(16)
C114 C109 C108 69.8(15)
C113 C109 C110 52.3(11)
C114 C109 C110 97.5(10)
C108 C109 C110 111.2(14)
C111 C110 C109 116.5(16)
C110 C111 N5 114.5(16)
N5 C112 C113 121.3(10)
C109 C113 C112 122.6(11)
C109 C114 C115 120.2(10)
N5 C115 C114 125.1(9)
N6 C116 C117 123.9(9)
C116 C117 C118 117.9(10)
C119 C118 C117 118.5(10)
C118 C119 C120 119.7(11)
N6 C120 C119 122.5(11)
N7 C121 C122 121.1(12)
C123 C122 C121 118.9(12)
C124 C123 C122 119.1(10)
C123 C124 C125 119.6(11)
N7 C125 C124 123.2(9)
N8 C126 C127 123.6(7)
C128 C127 C126 117.8(8)
C127 C128 C129 120.2(7)
C128 C129 C130 119.0(7)
N8 C130 C129 122.6(7)
N9 C131 C132 144(2)
N9 C131 C135 40.3(8)
C132 C131 C135 106.8(15)
C131 C132 C133 107.2(17)
C132 C133 C134 115.3(14)
C135 C134 C133 116.3(15)
N9 C135 C134 130.7(15)
N9 C135 C131 38.4(8)
C134 C135 C131 93.1(13)
N9 C136 C137 103.7(14)
C138 C137 C136 124(2)
C137 C138 C139 121.4(15)
C138 C139 C140 118.8(16)
C139 C140 N9 118.9(14)
C151 C141 C143 94(5)
C151 C141 C142 108(4)
C143 C141 C142 44(3)
C151 C141 C149 48(3)
C143 C141 C149 118(4)
C142 C141 C149 96(3)
C151 C141 C150 39(3)
C143 C141 C150 86(3)
C142 C141 C150 76(2)
C149 C141 C150 32.7(17)
C151 C141 C152 69(4)
C143 C141 C152 66(3)
C142 C141 C152 110(3)
C149 C141 C152 117(3)
C150 C141 C152 100(3)
C151 C141 C146 67(3)
C143 C141 C146 79(3)
C142 C141 C146 52(2)
C149 C141 C146 45(2)
C150 C141 C146 28.2(14)
C152 C141 C146 120(3)
C151 C141 C145 75(3)
C143 C141 C145 48(3)
C142 C141 C145 33.0(17)
C149 C141 C145 74(2)
C150 C141 C145 45.6(17)
C152 C141 C145 99(2)
C146 C141 C145 31.4(14)
C151 C141 C163 3(3)
C143 C141 C163 97(4)
C142 C141 C163 109(3)
C149 C141 C163 44(2)
C150 C141 C163 37.8(16)
C152 C141 C163 73(2)
C146 C141 C163 66(2)
C145 C141 C163 76.2(18)
C151 C141 C148 84(4)
C143 C141 C148 29(3)
C142 C141 C148 74(2)
C149 C141 C148 126(3)
C150 C141 C148 95(2)
C152 C141 C148 36.5(16)
C146 C141 C148 100(2)
C145 C141 C148 70.7(17)
C163 C141 C148 87.8(15)
C151 C141 C144 91(4)
C143 C141 C144 7(3)
C142 C141 C144 40(2)
C149 C141 C144 111(3)
C150 C141 C144 79.3(18)
C152 C141 C144 70.3(19)
C146 C141 C144 72(2)
C145 C141 C144 40.1(14)
C163 C141 C144 93.6(16)
C148 C141 C144 34.7(10)
C151 C141 C164 35(3)
C143 C141 C164 81(3)
C142 C141 C164 117(3)
C149 C141 C164 82(3)
C150 C141 C164 70.5(19)
C152 C141 C164 34.3(16)
C146 C141 C164 96(2)
C145 C141 C164 89.8(18)
C163 C141 C164 38.3(11)
C148 C141 C164 58.4(12)
C144 C141 C164 81.5(14)
C143 C142 C145 91(4)
C143 C142 C141 47(3)
C145 C142 C141 104(3)
C143 C142 C146 104(4)
C145 C142 C146 43(2)
C141 C142 C146 83(3)
C143 C142 C144 66(3)
C145 C142 C144 66(3)
C141 C142 C144 112(3)
C146 C142 C144 109(3)
C143 C142 C151 48(3)
C145 C142 C151 75(3)
C141 C142 C151 29.0(18)
C146 C142 C151 61(2)
C144 C142 C151 100(2)
C143 C142 C150 78(3)
C145 C142 C150 46(2)
C141 C142 C150 63(2)
C146 C142 C150 25.9(18)
C144 C142 C150 100(2)
C151 C142 C150 36.7(13)
C143 C142 C149 77(3)
C145 C142 C149 74(3)
C141 C142 C149 42(2)
C146 C142 C149 41(2)
C144 C142 C149 123(2)
C151 C142 C149 29.5(11)
C150 C142 C149 28.7(11)
C143 C142 C152 6(3)
C145 C142 C152 91(3)
C141 C142 C152 41(2)
C146 C142 C152 99(2)
C144 C142 C152 71.3(17)
C151 C142 C152 41.8(15)
C150 C142 C152 73.4(17)
C149 C142 C152 70.7(16)
C143 C142 C148 30(3)
C145 C142 C148 83(3)
C141 C142 C148 77(2)
C146 C142 C148 115(3)
C144 C142 C148 36.7(12)
C151 C142 C148 72.7(16)
C150 C142 C148 92.6(17)
C149 C142 C148 102.0(17)
C152 C142 C148 35.8(11)
C143 C142 C153 89(3)
C145 C142 C153 6(2)
C141 C142 C153 99(3)
C146 C142 C153 39(2)
C144 C142 C153 70.4(16)
C151 C142 C153 69.6(17)
C150 C142 C153 40.0(14)
C149 C142 C153 68.4(16)
C152 C142 C153 88.8(16)
C148 C142 C153 84.3(14)
C142 C143 C141 89(4)
C142 C143 C151 103(4)
C141 C143 C151 42(3)
C142 C143 C145 48(3)
C141 C143 C145 102(4)
C151 C143 C145 83(2)
C142 C143 C152 170(4)
C141 C143 C152 82(4)
C151 C143 C152 68(2)
C145 C143 C152 131(3)
C142 C143 C144 84(3)
C141 C143 C144 168(4)
C151 C143 C144 131(3)
C145 C143 C144 66(2)
C152 C143 C144 105(2)
C142 C143 C148 136(4)
C141 C143 C148 136(4)
C151 C143 C148 112(3)
C145 C143 C148 110(3)
C152 C143 C148 53.7(18)
C144 C143 C148 52.8(16)
C142 C143 C146 48(3)
C141 C143 C146 71(3)
C151 C143 C146 60(2)
C145 C143 C146 30.9(17)
C152 C143 C146 125(3)
C144 C143 C146 97(2)
C148 C143 C146 135(2)
C142 C143 C150 75(3)
C141 C143 C150 64(3)
C151 C143 C150 37.2(16)
C145 C143 C150 46.3(18)
C152 C143 C150 98(2)
C144 C143 C150 105(2)
C148 C143 C150 120(2)
C146 C143 C150 26.4(13)
C142 C143 C149 76(3)
C141 C143 C149 36(3)
C151 C143 C149 27.7(15)
C145 C143 C149 68.6(19)
C152 C143 C149 94(2)
C144 C143 C149 133(2)
C148 C143 C149 138(2)
C146 C143 C149 39.0(16)
C150 C143 C149 28.5(11)
C142 C143 C164 143(3)
C141 C143 C164 79(3)
C151 C143 C164 45.6(18)
C145 C143 C164 100(2)
C152 C143 C164 32.1(16)
C144 C143 C164 102.1(18)
C148 C143 C164 66.1(15)
C146 C143 C164 94.2(19)
C150 C143 C164 68.0(15)
C149 C143 C164 72.8(15)
C142 C143 C147 83(3)
C141 C143 C147 137(4)
C151 C143 C147 99(2)
C145 C143 C147 43.3(17)
C152 C143 C147 102(2)
C144 C143 C147 33.5(13)
C148 C143 C147 66.4(14)
C146 C143 C147 71.2(18)
C150 C143 C147 72.2(15)
C149 C143 C147 100.6(17)
C164 C143 C147 83.0(12)
C148 C144 C147 110(2)
C148 C144 C143 69.3(19)
C147 C144 C143 113(2)
C148 C144 C145 110(2)
C147 C144 C145 72.7(19)
C143 C144 C145 50.1(16)
C148 C144 C142 99(2)
C147 C144 C142 107(2)
C143 C144 C142 30.5(13)
C145 C144 C142 34.8(13)
C148 C144 C154 60.9(17)
C147 C144 C154 49.9(16)
C143 C144 C154 102(2)
C145 C144 C154 98.4(19)
C142 C144 C154 123(2)
C148 C144 C141 72.6(17)
C147 C144 C141 109.2(19)
C143 C144 C141 4.3(15)
C145 C144 C141 45.7(15)
C142 C144 C141 27.9(13)
C154 C144 C141 101.9(17)
C148 C144 C152 33.5(15)
C147 C144 C152 107.5(19)
C143 C144 C152 37.6(15)
C145 C144 C152 77.6(17)
C142 C144 C152 68.0(16)
C154 C144 C152 72.4(15)
C141 C144 C152 40.2(12)
C148 C144 C146 106.1(19)
C147 C144 C146 76.5(17)
C143 C144 C146 45.1(16)
C145 C144 C146 5.0(16)
C142 C144 C146 31.3(14)
C154 C144 C146 99.0(17)
C141 C144 C146 40.8(12)
C152 C144 C146 73.2(15)
C148 C144 C157 45.5(15)
C147 C144 C157 65.9(16)
C143 C144 C157 96.6(19)
C145 C144 C157 106.6(18)
C142 C144 C157 123.1(19)
C154 C144 C157 16.0(13)
C141 C144 C157 97.5(15)
C152 C144 C157 62.2(14)
C146 C144 C157 105.9(16)
C148 C144 C153 109.5(19)
C147 C144 C153 37.3(15)
C143 C144 C153 77.7(17)
C145 C144 C153 36.2(15)
C142 C144 C153 70.8(16)
C154 C144 C153 68.4(15)
C141 C144 C153 73.8(14)
C152 C144 C153 87.8(15)
C146 C144 C153 39.6(13)
C157 C144 C153 81.4(14)
C148 C144 C158 38.0(14)
C147 C144 C158 72.4(16)
C143 C144 C158 78.3(17)
C145 C144 C158 93.3(17)
C142 C144 C158 105.0(18)
C154 C144 C158 27.5(12)
C141 C144 C158 79.1(14)
C152 C144 C158 45.2(12)
C146 C144 C158 91.5(15)
C157 C144 C158 18.4(9)
C153 C144 C158 76.1(14)
C146 C145 C142 91(4)
C146 C145 C150 38(3)
C142 C145 C150 102(3)
C146 C145 C143 103(4)
C142 C145 C143 41(2)
C150 C145 C143 87(2)
C146 C145 C153 81(4)
C142 C145 C153 170(4)
C150 C145 C153 69(2)
C143 C145 C153 135(3)
C146 C145 C144 167(4)
C142 C145 C144 79(3)
C150 C145 C144 135(3)
C143 C145 C144 64(2)
C153 C145 C144 108(2)
C146 C145 C151 65(3)
C142 C145 C151 72(3)
C150 C145 C151 39.4(17)
C143 C145 C151 48.0(18)
C153 C145 C151 99(2)
C144 C145 C151 103(2)
C146 C145 C141 73(3)
C142 C145 C141 43(2)
C150 C145 C141 63(2)
C143 C145 C141 30.3(16)
C153 C145 C141 128(3)
C144 C145 C141 94(2)
C151 C145 C141 29.2(13)
C146 C145 C149 36(3)
C142 C145 C149 75(3)
C150 C145 C149 27.5(15)
C143 C145 C149 69.3(19)
C153 C145 C149 96(2)
C144 C145 C149 131(2)
C151 C145 C149 29.5(11)
C141 C145 C149 40.3(15)
C146 C145 C147 137(4)
C142 C145 C147 131(3)
C150 C145 C147 113(2)
C143 C145 C147 107(2)
C153 C145 C147 55.6(18)
C144 C145 C147 52.7(15)
C151 C145 C147 117(2)
C141 C145 C147 132(2)
C149 C145 C147 137(2)
C146 C145 C159 76(3)
C142 C145 C159 140(3)
C150 C145 C159 46.4(17)
C143 C145 C159 105(2)
C153 C145 C159 32.4(16)
C144 C145 C159 105.8(17)
C151 C145 C159 67.8(15)
C141 C145 C159 96.9(18)
C149 C145 C159 72.7(14)
C147 C145 C159 66.9(14)
C146 C145 C148 135(4)
C142 C145 C148 74(3)
C150 C145 C148 103(2)
C143 C145 C148 40.3(17)
C153 C145 C148 108(2)
C144 C145 C148 33.3(12)
C151 C145 C148 70.1(15)
C141 C145 C148 67.6(17)
C149 C145 C148 99.1(16)
C147 C145 C148 67.0(14)
C159 C145 C148 88.8(12)
C150 C146 C145 97(5)
C150 C146 C149 48(3)
C145 C146 C149 117(4)
C150 C146 C142 107(5)
C145 C146 C142 46(3)
C149 C146 C142 91(3)
C150 C146 C151 40(3)
C145 C146 C151 83(3)
C149 C146 C151 34.7(18)
C142 C146 C151 71(2)
C150 C146 C153 71(4)
C145 C146 C153 66(3)
C149 C146 C153 119(4)
C142 C146 C153 111(3)
C151 C146 C153 100(3)
C150 C146 C141 71(4)
C145 C146 C141 76(3)
C149 C146 C141 46(2)
C142 C146 C141 45(2)
C151 C146 C141 30.5(14)
C153 C146 C141 121(3)
C150 C146 C143 80(4)
C145 C146 C143 46(3)
C149 C146 C143 73(2)
C142 C146 C143 28.0(15)
C151 C146 C143 45.2(17)
C153 C146 C143 100(3)
C141 C146 C143 29.8(14)
C150 C146 C163 2(3)
C145 C146 C163 97(4)
C149 C146 C163 46(2)
C142 C146 C163 106(3)
C151 C146 C163 39.1(17)
C153 C146 C163 73(2)
C141 C146 C163 70(2)
C143 C146 C163 78.6(19)
C150 C146 C159 37(3)
C145 C146 C159 82(3)
C149 C146 C159 84(3)
C142 C146 C159 117(3)
C151 C146 C159 71(2)
C153 C146 C159 35.1(16)
C141 C146 C159 99(2)
C143 C146 C159 93(2)
C163 C146 C159 38.2(11)
C150 C146 C144 93(4)
C145 C146 C144 8(3)
C149 C146 C144 109(3)
C142 C146 C144 39.6(19)
C151 C146 C144 75(2)
C153 C146 C144 71(2)
C141 C146 C144 68(2)
C143 C146 C144 37.9(15)
C163 C146 C144 93.4(17)
C159 C146 C144 83.4(15)
C154 C147 C144 77(2)
C154 C147 C156 46.7(18)
C144 C147 C156 113(2)
C154 C147 C153 111(2)
C144 C147 C153 107(2)
C156 C147 C153 72(2)
C154 C147 C155 30.8(14)
C144 C147 C155 108(2)
C156 C147 C155 31.9(14)
C153 C147 C155 104(2)
C154 C147 C145 104(2)
C144 C147 C145 54.6(16)
C156 C147 C145 100(2)
C153 C147 C145 53.6(18)
C155 C147 C145 125(2)
C154 C147 C157 0.6(19)
C144 C147 C157 77.4(17)
C156 C147 C157 46.5(17)
C153 C147 C157 111(2)
C155 C147 C157 30.2(14)
C145 C147 C157 104.2(18)
C154 C147 C159 78.2(17)
C144 C147 C159 109.0(18)
C156 C147 C159 39.0(15)
C153 C147 C159 34.0(15)
C155 C147 C159 71.0(16)
C145 C147 C159 69.2(14)
C157 C147 C159 78.2(13)
C154 C147 C148 43.8(16)
C144 C147 C148 34.0(13)
C156 C147 C148 80.3(17)
C153 C147 C148 108(2)
C155 C147 C148 74.6(16)
C145 C147 C148 69.1(14)
C157 C147 C148 44.4(12)
C159 C147 C148 90.6(12)
C154 C147 C160 45.3(16)
C144 C147 C160 112.1(19)
C156 C147 C160 1.6(17)
C153 C147 C160 73.8(19)
C155 C147 C160 30.4(14)
C145 C147 C160 101.4(17)
C157 C147 C160 45.0(12)
C159 C147 C160 40.6(10)
C148 C147 C160 79.5(13)
C154 C147 C158 18.1(16)
C144 C147 C158 72.6(16)
C156 C147 C158 41.9(16)
C153 C147 C158 95(2)
C155 C147 C158 40.7(15)
C145 C147 C158 87.3(15)
C157 C147 C158 18.5(10)
C159 C147 C158 64.5(12)
C148 C147 C158 38.9(10)
C160 C147 C158 40.9(12)
C154 C147 C143 77.4(18)
C144 C147 C143 33.8(13)
C156 C147 C143 92.0(18)
C153 C147 C143 75.9(18)
C155 C147 C143 104.4(18)
C145 C147 C143 29.4(12)
C157 C147 C143 77.9(14)
C159 C147 C143 76.2(11)
C148 C147 C143 39.7(10)
C160 C147 C143 92.2(14)
C158 C147 C143 63.7(12)
C144 C148 C152 114(3)
C144 C148 C158 110(2)
C152 C148 C158 75(2)
C144 C148 C143 57.9(17)
C152 C148 C143 58(2)
C158 C148 C143 106(2)
C144 C148 C154 71.5(18)
C152 C148 C154 108(2)
C158 C148 C154 43.0(16)
C143 C148 C154 102(2)
C144 C148 C157 100(2)
C152 C148 C157 102(2)
C158 C148 C157 26.5(14)
C143 C148 C157 123(2)
C154 C148 C157 28.7(13)
C144 C148 C142 43.9(15)
C152 C148 C142 72.0(19)
C158 C148 C142 112.4(19)
C143 C148 C142 14.5(13)
C154 C148 C142 97.3(17)
C157 C148 C142 122.8(19)
C144 C148 C164 111.0(19)
C152 C148 C164 35.0(17)
C158 C148 C164 41.2(15)
C143 C148 C164 73.7(15)
C154 C148 C164 74.4(15)
C157 C148 C164 67.6(16)
C142 C148 C164 85.3(13)
C144 C148 C141 72.7(17)
C152 C148 C141 42.6(19)
C158 C148 C141 100(2)
C143 C148 C141 15.0(14)
C154 C148 C141 106.7(18)
C157 C148 C141 121.5(19)
C142 C148 C141 29.5(10)
C164 C148 C141 62.6(13)
C144 C148 C147 36.2(14)
C152 C148 C147 110(2)
C158 C148 C147 73.8(16)
C143 C148 C147 73.9(15)
C154 C148 C147 36.2(13)
C157 C148 C147 64.8(16)
C142 C148 C147 64.9(12)
C164 C148 C147 88.1(13)
C141 C148 C147 84.4(13)
C144 C148 C145 36.5(14)
C152 C148 C145 78(2)
C158 C148 C145 93.4(17)
C143 C148 C145 30.0(13)
C154 C148 C145 74.3(15)
C157 C148 C145 99.9(17)
C142 C148 C145 23.1(8)
C164 C148 C145 77.4(12)
C141 C148 C145 41.7(11)
C147 C148 C145 43.9(10)
C144 C148 C151 77.3(16)
C152 C148 C151 37.1(17)
C158 C148 C151 79.5(18)
C143 C148 C151 29.1(13)
C154 C148 C151 89.9(16)
C157 C148 C151 101.2(18)
C142 C148 C151 41.2(10)
C164 C148 C151 44.7(10)
C141 C148 C151 20.5(9)
C147 C148 C151 76.2(12)
C145 C148 C151 41.1(10)
C150 C149 C151 75(3)
C150 C149 C146 43(3)
C151 C149 C146 96(4)
C150 C149 C141 100(4)
C151 C149 C141 45(2)
C146 C149 C141 89(3)
C150 C149 C163 59(3)
C151 C149 C163 59(3)
C146 C149 C163 102(3)
C141 C149 C163 104(3)
C150 C149 C145 42(3)
C151 C149 C145 70(3)
C146 C149 C145 27(2)
C141 C149 C145 66(2)
C163 C149 C145 92.8(19)
C150 C149 C142 73(3)
C151 C149 C142 68(3)
C146 C149 C142 48(2)
C141 C149 C142 42(2)
C163 C149 C142 114(2)
C145 C149 C142 30.9(11)
C150 C149 C143 74(3)
C151 C149 C143 42(3)
C146 C149 C143 68(2)
C141 C149 C143 25.5(19)
C163 C149 C143 94(2)
C145 C149 C143 42.0(14)
C142 C149 C143 27.0(10)
C150 C149 C152 83(3)
C151 C149 C152 10(3)
C146 C149 C152 99(3)
C141 C149 C152 37(2)
C163 C149 C152 67.4(17)
C145 C149 C152 72.3(16)
C142 C149 C152 65.1(16)
C143 C149 C152 38.1(14)
C150 C149 C153 7(3)
C151 C149 C153 79(3)
C146 C149 C153 36(2)
C141 C149 C153 99(3)
C163 C149 C153 65.7(16)
C145 C149 C153 38.1(14)
C142 C149 C153 69.0(16)
C143 C149 C153 73.5(16)
C152 C149 C153 86.9(16)
C146 C150 C149 89(4)
C146 C150 C151 111(5)
C149 C150 C151 53(3)
C146 C150 C145 45(3)
C149 C150 C145 110(4)
C151 C150 C145 92(3)
C146 C150 C163 177(5)
C149 C150 C163 88(3)
C151 C150 C163 67(3)
C145 C150 C163 135(3)
C146 C150 C153 80(4)
C149 C150 C153 169(4)
C151 C150 C153 133(3)
C145 C150 C153 63(2)
C163 C150 C153 102(2)
C146 C150 C141 81(4)
C149 C150 C141 48(3)
C151 C150 C141 30.0(19)
C145 C150 C141 71(2)
C163 C150 C141 97(3)
C153 C150 C141 131(3)
C146 C150 C142 47(4)
C149 C150 C142 78(3)
C151 C150 C142 68(2)
C145 C150 C142 32.2(15)
C163 C150 C142 132(3)
C153 C150 C142 95(2)
C141 C150 C142 41.6(16)
C146 C150 C143 74(4)
C149 C150 C143 77(3)
C151 C150 C143 45(2)
C145 C150 C143 46.4(18)
C163 C150 C143 104(2)
C153 C150 C143 101(2)
C141 C150 C143 29.6(13)
C142 C150 C143 27.5(11)
C146 C150 C159 128(5)
C149 C150 C159 142(4)
C151 C150 C159 109(3)
C145 C150 C159 102(2)
C163 C150 C159 54.6(16)
C153 C150 C159 48.1(16)
C141 C150 C159 133(2)
C142 C150 C159 130(2)
C143 C150 C159 115.1(19)
C146 C150 C164 143(4)
C149 C150 C164 90(3)
C151 C150 C164 44(2)
C145 C150 C164 102(2)
C163 C150 C164 36.0(15)
C153 C150 C164 100(2)
C141 C150 C164 71.3(19)
C142 C150 C164 97.1(17)
C143 C150 C164 69.7(15)
C159 C150 C164 65.0(13)
C146 C150 C152 111(4)
C149 C150 C152 76(3)
C151 C150 C152 24(2)
C145 C150 C152 78(2)
C163 C150 C152 67.8(18)
C153 C150 C152 109(2)
C141 C150 C152 40.3(17)
C142 C150 C152 64.1(16)
C143 C150 C152 36.7(14)
C159 C150 C152 93.2(16)
C164 C150 C152 33.9(11)
C141 C151 C149 87(4)
C141 C151 C150 111(4)
C149 C151 C150 52(3)
C141 C151 C143 43(3)
C149 C151 C143 111(4)
C150 C151 C143 97(3)
C141 C151 C163 174(5)
C149 C151 C163 88(3)
C150 C151 C163 67(3)
C143 C151 C163 141(3)
C141 C151 C152 79(4)
C149 C151 C152 165(4)
C150 C151 C152 140(3)
C143 C151 C152 63(2)
C163 C151 C152 106(3)
C141 C151 C146 82(3)
C149 C151 C146 49(3)
C150 C151 C146 29(2)
C143 C151 C146 75(2)
C163 C151 C146 96(3)
C152 C151 C146 134(3)
C141 C151 C142 43(3)
C149 C151 C142 82(3)
C150 C151 C142 75(2)
C143 C151 C142 29.0(15)
C163 C151 C142 138(3)
C152 C151 C142 92(2)
C146 C151 C142 48.5(18)
C141 C151 C145 75(3)
C149 C151 C145 80(3)
C150 C151 C145 49(2)
C143 C151 C145 48.6(18)
C163 C151 C145 106(2)
C152 C151 C145 102(2)
C146 C151 C145 32.2(15)
C142 C151 C145 32.8(12)
C141 C151 C164 129(4)
C149 C151 C164 143(4)
C150 C151 C164 112(3)
C143 C151 C164 104(2)
C163 C151 C164 55.9(17)
C152 C151 C164 49.6(17)
C146 C151 C164 135(3)
C142 C151 C164 130(2)
C145 C151 C164 116(2)
C141 C151 C159 146(4)
C149 C151 C159 91(3)
C150 C151 C159 46(2)
C143 C151 C159 107(2)
C163 C151 C159 36.3(14)
C152 C151 C159 104(2)
C146 C151 C159 71(2)
C142 C151 C159 103.2(18)
C145 C151 C159 70.6(15)
C164 C151 C159 66.3(14)
C141 C151 C148 75(3)
C149 C151 C148 147(3)
C150 C151 C148 110(3)
C143 C151 C148 39.2(17)
C163 C151 C148 110(2)
C152 C151 C148 33.8(16)
C146 C151 C148 101(2)
C142 C151 C148 66.1(15)
C145 C151 C148 68.8(15)
C164 C151 C148 65.2(14)
C159 C151 C148 89.4(13)
C148 C152 C164 110(3)
C148 C152 C143 69(2)
C164 C152 C143 114(3)
C148 C152 C151 109(3)
C164 C152 C151 75(2)
C143 C152 C151 49.2(19)
C148 C152 C141 101(3)
C164 C152 C141 106(3)
C143 C152 C141 32.2(15)
C151 C152 C141 31.1(15)
C148 C152 C158 57(2)
C164 C152 C158 54(2)
C143 C152 C158 102(2)
C151 C152 C158 102(2)
C141 C152 C158 124(3)
C148 C152 C142 72.1(19)
C164 C152 C142 113(2)
C143 C152 C142 3.5(16)
C151 C152 C142 46.0(16)
C141 C152 C142 28.9(16)
C158 C152 C142 103(2)
C148 C152 C163 113(2)
C164 C152 C163 40.2(16)
C143 C152 C163 78(2)
C151 C152 C163 34.7(15)
C141 C152 C163 65.8(19)
C158 C152 C163 77.1(18)
C142 C152 C163 75.6(15)
C148 C152 C144 33.0(15)
C164 C152 C144 109(2)
C143 C152 C144 37.6(16)
C151 C152 C144 77.0(19)
C141 C152 C144 69.5(19)
C158 C152 C144 70.2(17)
C142 C152 C144 40.7(11)
C163 C152 C144 90.7(16)
C148 C152 C149 111(2)
C164 C152 C149 80(2)
C143 C152 C149 47.5(17)
C151 C152 C149 5.5(15)
C141 C152 C149 26.3(16)
C158 C152 C149 107(2)
C142 C152 C149 44.2(12)
C163 C152 C149 39.6(11)
C144 C152 C149 77.9(14)
C148 C152 C161 81(2)
C164 C152 C161 31.7(15)
C143 C152 C161 93(2)
C151 C152 C161 73.3(19)
C141 C152 C161 101(2)
C158 C152 C161 32.1(14)
C142 C152 C161 93.2(16)
C163 C152 C161 45.0(11)
C144 C152 C161 77.6(14)
C149 C152 C161 78.9(15)
C148 C152 C162 74(2)
C164 C152 C162 37.4(16)
C143 C152 C162 110(2)
C151 C152 C162 95(2)
C141 C152 C162 123(2)
C158 C152 C162 17.1(13)
C142 C152 C162 110.3(18)
C163 C152 C162 65.3(14)
C144 C152 C162 83.6(15)
C149 C152 C162 101.0(17)
C161 C152 C162 22.1(9)
C159 C153 C145 112(3)
C159 C153 C147 107(3)
C145 C153 C147 71(2)
C159 C153 C150 73(2)
C145 C153 C150 48.5(18)
C147 C153 C150 110(3)
C159 C153 C146 102(3)
C145 C153 C146 33.0(16)
C147 C153 C146 104(3)
C150 C153 C146 28.5(15)
C159 C153 C156 54.4(19)
C145 C153 C156 99(2)
C147 C153 C156 53.5(19)
C150 C153 C156 100(2)
C146 C153 C156 120(3)
C159 C153 C163 38.1(15)
C145 C153 C163 76.6(19)
C147 C153 C163 109(2)
C150 C153 C163 35.6(15)
C146 C153 C163 64(2)
C156 C153 C163 73.7(18)
C159 C153 C161 33.5(15)
C145 C153 C161 92(2)
C147 C153 C161 74.9(19)
C150 C153 C161 75.5(19)
C146 C153 C161 100(2)
C156 C153 C161 28.1(14)
C163 C153 C161 45.6(12)
C159 C153 C151 69.9(19)
C145 C153 C151 43.1(15)
C147 C153 C151 93(2)
C150 C153 C151 18.9(13)
C146 C153 C151 38.6(17)
C156 C153 C151 83.8(18)
C163 C153 C151 33.5(10)
C161 C153 C151 61.8(13)
C159 C153 C149 77.1(19)
C145 C153 C149 46.2(16)
C147 C153 C149 110(2)
C150 C153 C149 3.8(14)
C146 C153 C149 24.7(16)
C156 C153 C149 104(2)
C163 C153 C149 39.4(11)
C161 C153 C149 79.0(15)
C151 C153 C149 20.9(8)
C159 C153 C160 39.7(16)
C145 C153 C160 107(2)
C147 C153 C160 68.6(18)
C150 C153 C160 96(2)
C146 C153 C160 120(2)
C156 C153 C160 15.1(14)
C163 C153 C160 64.1(14)
C161 C153 C160 20.2(8)
C151 C153 C160 81.8(15)
C149 C153 C160 99.2(17)
C159 C153 C144 108(2)
C145 C153 C144 36.3(15)
C147 C153 C144 35.3(14)
C150 C153 C144 76.4(18)
C146 C153 C144 69(2)
C156 C153 C144 70.4(17)
C163 C153 C144 89.1(15)
C161 C153 C144 76.8(14)
C151 C153 C144 61.9(13)
C149 C153 C144 75.6(14)
C160 C153 C144 82.7(15)
C157 C154 C155 88(4)
C157 C154 C156 107(4)
C155 C154 C156 49(3)
C157 C154 C158 41(3)
C155 C154 C158 103(4)
C156 C154 C158 89(3)
C157 C154 C147 178(5)
C155 C154 C147 91(4)
C156 C154 C147 72(3)
C158 C154 C147 140(3)
C157 C154 C148 81(4)
C155 C154 C148 169(4)
C156 C154 C148 131(3)
C158 C154 C148 66(2)
C147 C154 C148 100(2)
C157 C154 C160 81(3)
C155 C154 C160 45(3)
C156 C154 C160 26.4(19)
C158 C154 C160 69(2)
C147 C154 C160 99(2)
C148 C154 C160 128(2)
C157 C154 C162 46(3)
C155 C154 C162 76(3)
C156 C154 C162 66(2)
C158 C154 C162 28.0(18)
C147 C154 C162 134(3)
C148 C154 C162 94(2)
C160 C154 C162 42.3(15)
C157 C154 C161 77(3)
C155 C154 C161 74(3)
C156 C154 C161 41(2)
C158 C154 C161 48(2)
C147 C154 C161 103(2)
C148 C154 C161 100(2)
C160 C154 C161 28.4(12)
C162 C154 C161 31.3(12)
C157 C154 C144 128(4)
C155 C154 C144 144(4)
C156 C154 C144 113(3)
C158 C154 C144 109(3)
C147 C154 C144 53.3(17)
C148 C154 C144 47.6(14)
C160 C154 C144 135(2)
C162 C154 C144 131(2)
C161 C154 C144 116(2)
C157 C154 C153 144(4)
C155 C154 C153 86(3)
C156 C154 C153 45(2)
C158 C154 C153 107(3)
C147 C154 C153 36.3(15)
C148 C154 C153 100.7(18)
C160 C154 C153 69.6(17)
C162 C154 C153 98.6(19)
C161 C154 C153 67.3(16)
C144 C154 C153 68.4(15)
C157 C154 C164 70(3)
C155 C154 C164 107(3)
C156 C154 C164 73(2)
C158 C154 C164 29(2)
C147 C154 C164 111(2)
C148 C154 C164 65.3(14)
C160 C154 C164 62.7(15)
C162 C154 C164 39.2(13)
C161 C154 C164 34.7(13)
C144 C154 C164 92.5(15)
C153 C154 C164 78.4(13)
C154 C155 C156 85(4)
C154 C155 C157 46(3)
C156 C155 C157 104(4)
C154 C155 C160 106(4)
C156 C155 C160 41(3)
C157 C155 C160 94(3)
C154 C155 C158 46(3)
C156 C155 C158 78(3)
C157 C155 C158 27(2)
C160 C155 C158 71(2)
C154 C155 C147 59(3)
C156 C155 C147 66(3)
C157 C155 C147 105(3)
C160 C155 C147 108(3)
C158 C155 C147 97(2)
C154 C155 C162 76(3)
C156 C155 C162 70(3)
C157 C155 C162 48(2)
C160 C155 C162 46(2)
C158 C155 C162 30.0(13)
C147 C155 C162 118(2)
C154 C155 C161 78(3)
C156 C155 C161 39(3)
C157 C155 C161 72(2)
C160 C155 C161 28.0(17)
C158 C155 C161 46.2(17)
C147 C155 C161 95(2)
C162 C155 C161 31.7(12)
C154 C155 C159 86(3)
C156 C155 C159 2(3)
C157 C155 C159 104(3)
C160 C155 C159 39.6(19)
C158 C155 C159 76.8(18)
C147 C155 C159 68.3(16)
C162 C155 C159 68.8(16)
C161 C155 C159 37.1(14)
C160 C156 C155 94(5)
C160 C156 C161 47(3)
C155 C156 C161 113(4)
C160 C156 C154 115(4)
C155 C156 C154 46(3)
C161 C156 C154 97(3)
C160 C156 C159 83(4)
C155 C156 C159 177(5)
C161 C156 C159 64(2)
C154 C156 C159 135(3)
C160 C156 C147 175(5)
C155 C156 C147 82(4)
C161 C156 C147 134(3)
C154 C156 C147 61(2)
C159 C156 C147 101(2)
C160 C156 C157 85(4)
C155 C156 C157 44(3)
C161 C156 C157 76(2)
C154 C156 C157 29.6(18)
C159 C156 C157 135(3)
C147 C156 C157 91(3)
C160 C156 C162 47(3)
C155 C156 C162 79(3)
C161 C156 C162 33.8(18)
C154 C156 C162 73(2)
C159 C156 C162 98(2)
C147 C156 C162 131(3)
C157 C156 C162 45.8(18)
C160 C156 C158 77(4)
C155 C156 C158 71(3)
C161 C156 C158 52(2)
C154 C156 C158 46(2)
C159 C156 C158 108(2)
C147 C156 C158 100(3)
C157 C156 C158 27.4(14)
C162 C156 C158 30.4(13)
C160 C156 C153 130(4)
C155 C156 C153 135(4)
C161 C156 C153 105(3)
C154 C156 C153 108(3)
C159 C156 C153 47.8(16)
C147 C156 C153 54.3(18)
C157 C156 C153 133(3)
C162 C156 C153 134(3)
C158 C156 C153 120(2)
C160 C156 C164 71(3)
C155 C156 C164 110(3)
C161 C156 C164 25(2)
C154 C156 C164 79(2)
C159 C156 C164 68.2(16)
C147 C156 C164 110(2)
C157 C156 C164 66.9(18)
C162 C156 C164 40.5(15)
C158 C156 C164 39.5(16)
C153 C156 C164 93.7(19)
C158 C157 C154 94(5)
C158 C157 C155 109(5)
C154 C157 C155 46(3)
C158 C157 C162 42(3)
C154 C157 C162 106(4)
C155 C157 C162 89(3)
C158 C157 C156 78(4)
C154 C157 C156 43(3)
C155 C157 C156 31.5(19)
C162 C157 C156 67(2)
C158 C157 C148 67(4)
C154 C157 C148 70(3)
C155 C157 C148 116(3)
C162 C157 C148 108(3)
C156 C157 C148 100(2)
C158 C157 C161 43(3)
C154 C157 C161 75(3)
C155 C157 C161 68(2)
C162 C157 C161 30.9(17)
C156 C157 C161 39.9(16)
C148 C157 C161 96(2)
C158 C157 C160 71(4)
C154 C157 C160 71(3)
C155 C157 C160 45(2)
C162 C157 C160 44(2)
C156 C157 C160 27.9(13)
C148 C157 C160 118(2)
C161 C157 C160 27.8(12)
C158 C157 C147 95(4)
C154 C157 C147 1(3)
C155 C157 C147 45(2)
C162 C157 C147 106(3)
C156 C157 C147 42.8(17)
C148 C157 C147 70.8(16)
C161 C157 C147 75.4(17)
C160 C157 C147 70.7(18)
C158 C157 C164 6(3)
C154 C157 C164 90(4)
C155 C157 C164 104(3)
C162 C157 C164 40(2)
C156 C157 C164 72.6(19)
C148 C157 C164 68.3(16)
C161 C157 C164 38.2(14)
C160 C157 C164 65.8(17)
C147 C157 C164 90.8(16)
C158 C157 C144 84(4)
C154 C157 C144 36(3)
C155 C157 C144 82(3)
C162 C157 C144 117(3)
C156 C157 C144 73.7(19)
C148 C157 C144 34.9(12)
C161 C157 C144 90.6(18)
C160 C157 C144 100(2)
C147 C157 C144 36.7(10)
C164 C157 C144 82.4(14)
C158 C157 C152 32(4)
C154 C157 C152 82(4)
C155 C157 C152 118(3)
C162 C157 C152 74(2)
C156 C157 C152 89(2)
C148 C157 C152 34.3(13)
C161 C157 C152 68.0(18)
C160 C157 C152 95(2)
C147 C157 C152 83.2(16)
C164 C157 C152 34.5(11)
C144 C157 C152 57.8(13)
C157 C158 C162 101(5)
C157 C158 C154 45(3)
C162 C158 C154 112(4)
C157 C158 C161 113(5)
C162 C158 C161 46(3)
C154 C158 C161 89(3)
C157 C158 C164 172(5)
C162 C158 C164 76(4)
C154 C158 C164 128(3)
C161 C158 C164 60(2)
C157 C158 C148 87(4)
C162 C158 C148 171(5)
C154 C158 C148 71(2)
C161 C158 C148 127(3)
C164 C158 C148 96(2)
C157 C158 C155 43(4)
C162 C158 C155 82(3)
C154 C158 C155 30.8(17)
C161 C158 C155 71(2)
C164 C158 C155 128(3)
C148 C158 C155 102(2)
C157 C158 C156 74(4)
C162 C158 C156 74(3)
C154 C158 C156 45(2)
C161 C158 C156 44.2(19)
C164 C158 C156 97(2)
C148 C158 C156 105(2)
C155 C158 C156 31.3(14)
C157 C158 C160 83(4)
C162 C158 C160 45(3)
C154 C158 C160 70(2)
C161 C158 C160 29.7(16)
C164 C158 C160 89(2)
C148 C158 C160 133(3)
C155 C158 C160 44.7(17)
C156 C158 C160 28.8(13)
C157 C158 C152 135(5)
C162 C158 C152 124(4)
C154 C158 C152 108(3)
C161 C158 C152 99(3)
C164 C158 C152 48.6(17)
C148 C158 C152 47.8(16)
C155 C158 C152 134(3)
C156 C158 C152 114(2)
C160 C158 C152 126(3)
C157 C158 C147 66(4)
C162 C158 C147 112(4)
C154 C158 C147 21.5(19)
C161 C158 C147 76(2)
C164 C158 C147 107(2)
C148 C158 C147 67.3(16)
C155 C158 C147 42.0(15)
C156 C158 C147 38.0(15)
C160 C158 C147 66.7(17)
C152 C158 C147 92.5(18)
C157 C158 C144 78(4)
C162 C158 C144 145(4)
C154 C158 C144 44(2)
C161 C158 C144 101(2)
C164 C158 C144 100.0(19)
C148 C158 C144 32.5(12)
C155 C158 C144 73.6(18)
C156 C158 C144 72.1(18)
C160 C158 C144 100.7(19)
C152 C158 C144 64.6(16)
C147 C158 C144 35.1(9)
C153 C159 C161 115(2)
C153 C159 C163 107(2)
C161 C159 C163 76.5(19)
C153 C159 C156 78(2)
C161 C159 C156 46.2(17)
C163 C159 C156 113(2)
C153 C159 C160 108(2)
C161 C159 C160 31.1(14)
C163 C159 C160 108(2)
C156 C159 C160 30.3(14)
C153 C159 C150 59(2)
C161 C159 C150 102(2)
C163 C159 C150 48.7(15)
C156 C159 C150 105(2)
C160 C159 C150 125(2)
C153 C159 C164 112(2)
C161 C159 C164 36.4(15)
C163 C159 C164 40.8(13)
C156 C159 C164 74.5(16)
C160 C159 C164 67.5(15)
C150 C159 C164 71.0(14)
C153 C159 C146 43.2(19)
C161 C159 C146 108.8(19)
C163 C159 C146 64.2(16)
C156 C159 C146 100(2)
C160 C159 C146 125.8(19)
C150 C159 C146 15.5(13)
C164 C159 C146 82.9(13)
C153 C159 C151 76.7(19)
C161 C159 C151 77.5(17)
C163 C159 C151 33.1(13)
C156 C159 C151 93.8(18)
C160 C159 C151 104.9(17)
C150 C159 C151 25.6(12)
C164 C159 C151 45.5(10)
C146 C159 C151 38.3(12)
C153 C159 C147 39.0(17)
C161 C159 C147 77.6(16)
C163 C159 C147 109.4(17)
C156 C159 C147 39.7(16)
C160 C159 C147 70.0(15)
C150 C159 C147 75.1(14)
C164 C159 C147 88.4(12)
C146 C159 C147 64.6(13)
C151 C159 C147 77.5(12)
C153 C159 C162 113(2)
C161 C159 C162 3.3(15)
C163 C159 C162 79.4(15)
C156 C159 C162 42.9(16)
C160 C159 C162 28.5(14)
C150 C159 C162 102.7(16)
C164 C159 C162 39.0(10)
C146 C159 C162 109.0(15)
C151 C159 C162 78.9(13)
C147 C159 C162 74.9(12)
C153 C159 C145 35.9(17)
C161 C159 C145 93.6(17)
C163 C159 C145 74.0(15)
C156 C159 C145 77.9(17)
C160 C159 C145 104.8(17)
C150 C159 C145 31.3(12)
C164 C159 C145 77.6(12)
C146 C159 C145 22.0(9)
C151 C159 C145 41.6(10)
C147 C159 C145 43.9(10)
C162 C159 C145 92.9(13)
C156 C160 C161 88(4)
C156 C160 C162 104(4)
C161 C160 C162 49(3)
C156 C160 C155 45(3)
C161 C160 C155 108(4)
C162 C160 C155 87(3)
C156 C160 C159 67(4)
C161 C160 C159 63(3)
C162 C160 C159 112(3)
C155 C160 C159 111(3)
C156 C160 C158 74(3)
C161 C160 C158 50(3)
C162 C160 C158 29.7(18)
C155 C160 C158 65(2)
C159 C160 C158 101(2)
C156 C160 C154 39(3)
C161 C160 C154 79(3)
C162 C160 C154 70(2)
C155 C160 C154 28.6(17)
C159 C160 C154 96(2)
C158 C160 C154 41.4(16)
C156 C160 C157 67(3)
C161 C160 C157 76(3)
C162 C160 C157 46(2)
C155 C160 C157 41.4(19)
C159 C160 C157 117(2)
C158 C160 C157 26.0(13)
C154 C160 C157 28.1(12)
C156 C160 C164 89(4)
C161 C160 C164 8(3)
C162 C160 C164 41(2)
C155 C160 C164 104(2)
C159 C160 C164 70.7(16)
C158 C160 C164 42.9(16)
C154 C160 C164 75.5(17)
C157 C160 C164 68.8(18)
C156 C160 C147 3(3)
C161 C160 C147 88(3)
C162 C160 C147 102(2)
C155 C160 C147 42(2)
C159 C160 C147 69.4(15)
C158 C160 C147 72.4(18)
C154 C160 C147 36.2(14)
C157 C160 C147 64.3(17)
C164 C160 C147 89.3(15)
C156 C160 C153 35(3)
C161 C160 C153 77(3)
C162 C160 C153 117(3)
C155 C160 C153 79(2)
C159 C160 C153 32.5(13)
C158 C160 C153 92(2)
C154 C160 C153 69.7(18)
C157 C160 C153 96(2)
C164 C160 C153 82.5(15)
C147 C160 C153 37.6(11)
C160 C161 C162 87(4)
C160 C161 C156 46(3)
C162 C161 C156 102(4)
C160 C161 C158 100(4)
C162 C161 C158 41(2)
C156 C161 C158 84(3)
C160 C161 C164 167(4)
C162 C161 C164 80(3)
C156 C161 C164 135(3)
C158 C161 C164 68(2)
C160 C161 C159 86(4)
C162 C161 C159 172(4)
C156 C161 C159 69(2)
C158 C161 C159 136(3)
C164 C161 C159 106(2)
C160 C161 C155 44(3)
C162 C161 C155 74(3)
C156 C161 C155 28.3(19)
C158 C161 C155 63(2)
C164 C161 C155 128(3)
C159 C161 C155 98(2)
C160 C161 C154 72(3)
C162 C161 C154 72(3)
C156 C161 C154 42(2)
C158 C161 C154 43.0(19)
C164 C161 C154 101(2)
C159 C161 C154 101(2)
C155 C161 C154 28.2(12)
C160 C161 C157 77(3)
C162 C161 C157 44(3)
C156 C161 C157 64(2)
C158 C161 C157 24.1(17)
C164 C161 C157 92(2)
C159 C161 C157 129(2)
C155 C161 C157 39.4(15)
C154 C161 C157 27.8(12)
C160 C161 C163 138(4)
C162 C161 C163 135(4)
C156 C161 C163 112(3)
C158 C161 C163 113(3)
C164 C161 C163 54.7(17)
C159 C161 C163 52.4(15)
C155 C161 C163 135(2)
C154 C161 C163 116(2)
C157 C161 C163 131(2)
C160 C161 C153 83(3)
C162 C161 C153 142(3)
C156 C161 C153 47(2)
C158 C161 C153 105(2)
C164 C161 C153 106(2)
C159 C161 C153 31.4(14)
C155 C161 C153 73.6(18)
C154 C161 C153 70.2(16)
C157 C161 C153 98.0(19)
C163 C161 C153 64.5(15)
C160 C161 C152 143(4)
C162 C161 C152 79(3)
C156 C161 C152 104(3)
C158 C161 C152 49(2)
C164 C161 C152 31.4(15)
C159 C161 C152 103.2(19)
C155 C161 C152 99.1(19)
C154 C161 C152 71.0(16)
C157 C161 C152 69.8(18)
C163 C161 C152 64.1(15)
C153 C161 C152 87.1(16)
C158 C162 C161 93(4)
C158 C162 C160 105(4)
C161 C162 C160 43(2)
C158 C162 C157 37(3)
C161 C162 C157 105(4)
C160 C162 C157 90(3)
C158 C162 C164 72(4)
C161 C162 C164 64(3)
C160 C162 C164 107(3)
C157 C162 C164 109(3)
C158 C162 C156 76(3)
C161 C162 C156 44(3)
C160 C162 C156 29.4(18)
C157 C162 C156 67(2)
C164 C162 C156 97(2)
C158 C162 C154 40(3)
C161 C162 C154 77(3)
C160 C162 C154 68(2)
C157 C162 C154 28.3(17)
C164 C162 C154 97(2)
C156 C162 C154 40.8(16)
C158 C162 C155 68(3)
C161 C162 C155 74(3)
C160 C162 C155 47(2)
C157 C162 C155 43(2)
C164 C162 C155 119(2)
C156 C162 C155 30.4(13)
C154 C162 C155 28.6(12)
C158 C162 C159 92(3)
C161 C162 C159 5(2)
C160 C162 C159 39(2)
C157 C162 C159 101(2)
C164 C162 C159 68.0(16)
C156 C162 C159 38.8(16)
C154 C162 C159 72.4(16)
C155 C162 C159 69.2(17)
C158 C162 C152 39(3)
C161 C162 C152 78(3)
C160 C162 C152 114(3)
C157 C162 C152 76(3)
C164 C162 C152 33.4(14)
C156 C162 C152 90(2)
C154 C162 C152 71.3(17)
C155 C162 C152 99(2)
C159 C162 C152 80.1(14)
C158 C162 C148 6(3)
C161 C162 C148 88(3)
C160 C162 C148 104(2)
C157 C162 C148 42(2)
C164 C162 C148 66.3(16)
C156 C162 C148 75.0(18)
C154 C162 C148 42.1(14)
C155 C162 C148 70.6(17)
C159 C162 C148 87.2(13)
C152 C162 C148 33.6(10)
C151 C163 C150 46.0(17)
C151 C163 C159 111(2)
C150 C163 C159 77(2)
C151 C163 C164 76(2)
C150 C163 C164 112(2)
C159 C163 C164 100(2)
C151 C163 C149 33.4(14)
C150 C163 C149 32.8(14)
C159 C163 C149 109(2)
C164 C163 C149 109(2)
C151 C163 C161 101(2)
C150 C163 C161 103(2)
C159 C163 C161 51.1(15)
C164 C163 C161 49.6(15)
C149 C163 C161 128(2)
C151 C163 C146 45.1(18)
C150 C163 C146 1(2)
C159 C163 C146 77.6(17)
C164 C163 C146 112(2)
C149 C163 C146 31.9(14)
C161 C163 C146 103.5(18)
C151 C163 C141 2.2(18)
C150 C163 C141 45.3(17)
C159 C163 C141 111.5(19)
C164 C163 C141 78.3(17)
C149 C163 C141 31.4(14)
C161 C163 C141 103.1(17)
C146 C163 C141 44.4(14)
C151 C163 C153 78.6(18)
C150 C163 C153 42.1(17)
C159 C163 C153 35.0(13)
C164 C163 C153 106.4(19)
C149 C163 C153 74.9(17)
C161 C163 C153 69.9(16)
C146 C163 C153 43.0(14)
C141 C163 C153 79.0(15)
C151 C163 C152 39.8(17)
C150 C163 C152 79.1(19)
C159 C163 C152 107.8(18)
C164 C163 C152 36.8(14)
C149 C163 C152 73.0(17)
C161 C163 C152 70.9(16)
C146 C163 C152 78.5(16)
C141 C163 C152 41.7(13)
C153 C163 C152 92.2(16)
C151 C163 C145 41.6(15)
C150 C163 C145 21.4(15)
C159 C163 C145 70.2(15)
C164 C163 C145 92.9(17)
C149 C163 C145 46.3(14)
C161 C163 C145 83.6(15)
C146 C163 C145 21.6(10)
C141 C163 C145 42.0(12)
C153 C163 C145 37.0(11)
C152 C163 C145 63.7(13)
C151 C163 C143 18.6(15)
C150 C163 C143 43.2(15)
C159 C163 C143 93.9(16)
C164 C163 C143 70.5(15)
C149 C163 C143 45.5(14)
C161 C163 C143 84.2(15)
C146 C163 C143 42.7(13)
C141 C163 C143 20.3(9)
C153 C163 C143 65.0(13)
C152 C163 C143 35.9(11)
C145 C163 C143 29.9(9)
C152 C164 C161 117(3)
C152 C164 C163 103(2)
C161 C164 C163 76(2)
C152 C164 C158 77(2)
C161 C164 C158 52.1(19)
C163 C164 C158 117(2)
C152 C164 C162 109(3)
C161 C164 C162 36.0(15)
C163 C164 C162 112(2)
C158 C164 C162 32.3(14)
C152 C164 C151 55(2)
C161 C164 C151 99(2)
C163 C164 C151 47.6(15)
C158 C164 C151 104(2)
C162 C164 C151 126(2)
C152 C164 C160 116(2)
C161 C164 C160 4.8(16)
C163 C164 C160 80.4(17)
C158 C164 C160 48.0(16)
C162 C164 C160 31.2(15)
C151 C164 C160 102.5(17)
C152 C164 C159 110(2)
C161 C164 C159 37.2(15)
C163 C164 C159 39.1(13)
C158 C164 C159 80.6(17)
C162 C164 C159 73.0(17)
C151 C164 C159 68.2(14)
C160 C164 C159 41.8(11)
C152 C164 C157 78(2)
C161 C164 C157 49.5(17)
C163 C164 C157 114.1(19)
C158 C164 C157 2.8(17)
C162 C164 C157 31.5(16)
C151 C164 C157 102.9(17)
C160 C164 C157 45.5(12)
C159 C164 C157 77.8(13)
C152 C164 C148 34.9(17)
C161 C164 C148 84.2(18)
C163 C164 C148 108.0(18)
C158 C164 C148 43.3(16)
C162 C164 C148 75.5(17)
C151 C164 C148 70.1(14)
C160 C164 C148 82.0(13)
C159 C164 C148 92.2(13)
C157 C164 C148 44.1(11)
C152 C164 C156 97(2)
C161 C164 C156 20.0(15)
C163 C164 C156 75.1(16)
C158 C164 C156 43.3(16)
C162 C164 C156 42.8(15)
C151 C164 C156 84.9(16)
C160 C164 C156 20.3(9)
C159 C164 C156 37.3(10)
C157 C164 C156 40.5(12)
C148 C164 C156 66.1(13)
C152 C164 C150 75(2)
C161 C164 C150 76.9(18)
C163 C164 C150 31.6(13)
C158 C164 C150 96.8(18)
C162 C164 C150 108.4(19)
C151 C164 C150 24.2(12)
C160 C164 C150 80.6(14)
C159 C164 C150 43.9(10)
C157 C164 C150 94.7(15)
C148 C164 C150 76.8(12)
C156 C164 C150 65.7(13)
C305 C300 C301 106(3)
C302 C301 C300 129(4)
C301 C302 C303 120(3)
C302 C303 C304 118(3)
C303 C304 C305 112(3)
C300 C305 C304 129(3)
C307 C306 C311 130(5)
C306 C307 C308 111(4)
C309 C308 C307 109(5)
C310 C309 C308 119(6)
C311 C310 C309 126(4)
C310 C311 C306 115(5)
C313 C312 C317 137.4(16)
C313 C312 C318 21.6(13)
C317 C312 C318 115.8(14)
C312 C313 C314 106(2)
C313 C314 C315 125(2)
C316 C315 C314 117(3)
C315 C316 C317 120(3)
C321 C317 C312 122.4(12)
C321 C317 C316 25(2)
C312 C317 C316 107(2)
C312 C318 C319 115.7(17)
C320 C319 C318 125.4(16)
C319 C320 C321 117.6(14)
C320 C321 C317 122.8(14)
C323 C322 C327 141.1(14)
C323 C322 C328 22.9(10)
C327 C322 C328 124.8(13)
C323 C322 C332 120.6(14)
C327 C322 C332 20.9(10)
C328 C322 C332 104.1(13)
C322 C323 C324 103.4(15)
C323 C324 C325 127.6(15)
C326 C325 C324 116.6(13)
C327 C326 C325 120.1(12)
C322 C327 C326 108.9(13)
C329 C328 C322 121.0(16)
C330 C329 C328 133(2)
C331 C330 C329 108(2)
C330 C331 C332 124(2)
C331 C332 C322 130.2(18)
C338 C333 C334 118(3)
C338 C333 C335 91(2)
C334 C333 C335 30(2)
C335 C334 C333 78(5)
C335 C334 C336 18(3)
C333 C334 C336 87(3)
C334 C335 C336 146(6)
C334 C335 C333 72(5)
C336 C335 C333 122(3)
C335 C336 C337 106(3)
C335 C336 C334 16(3)
C337 C336 C334 114(3)
C338 C337 C336 111(2)
C337 C338 C333 108(2)
C346 C339 C341 114.1(18)
C343 C341 C339 108(2)
C344 C343 C341 147(2)
C343 C344 C345 96(2)
C344 C345 C346 130.7(19)
C345 C346 C339 120.4(15)

loop_
_geom_bond_atom_site_label_1
_geom_bond_atom_site_label_2
_geom_bond_distance
Zn1 O2 2.046(3)
Zn1 O23 2.049(3)
Zn1 O1 2.052(3)
Zn1 O22 2.053(3)
Zn1 N1 2.056(4)
O1 C2 1.381(5)
N1 C91 1.21(3)
N1 C82 1.25(3)
N1 C86 1.40(3)
N1 C87 1.45(3)
C1 C6 1.404(6)
C1 C2 1.407(6)
C1 C28 1.519(6)
Zn2 O11 2.037(3)
Zn2 O23 2.039(3)
Zn2 N2 2.052(4)
Zn2 O24 2.061(3)
Zn2 O12 2.065(3)
O2 C3 1.361(5)
O2 Zn8 2.062(3)
N2 C96 1.322(6)
N2 C92 1.343(6)
C2 C3 1.404(6)
Zn3 N3 2.026(4)
Zn3 O10 2.040(3)
Zn3 O13 2.042(3)
Zn3 O14 2.059(3)
Zn3 O11 2.071(3)
O3 C4 1.364(5)
O3 Zn8 2.045(3)
N3 C97 1.254(10)
N3 C101 1.354(9)
C3 C4 1.402(6)
Zn4 N4 2.022(4)
Zn4 O9 2.044(3)
Zn4 O14 2.045(3)
Zn4 O15 2.054(3)
Zn4 O8 2.055(3)
O4 C9 1.373(6)
O4 Zn7 2.063(3)
N4 C102 1.293(9)
N4 C106 1.336(9)
C4 C5 1.407(6)
Zn5 O8 2.034(3)
Zn5 O17 2.045(3)
Zn5 N5 2.050(4)
Zn5 O16 2.050(3)
Zn5 O7 2.062(3)
O5 C10 1.362(5)
O5 Zn6 2.042(3)
O5 Zn7 2.053(3)
N5 C107 1.28(2)
N5 C112 1.301(10)
N5 C115 1.332(8)
N5 C111 1.442(16)
C5 C6 1.392(7)
C5 C7 1.530(6)
Zn6 N6 2.038(9)
Zn6 O6 2.041(3)
Zn6 O17 2.053(3)
Zn6 O18 2.057(3)
Zn6 N7 2.090(10)
O6 C11 1.384(5)
N6 C120 1.301(11)
N6 C116 1.336(10)
Zn7 O20 2.039(3)
Zn7 N8 2.050(4)
Zn7 O19 2.061(3)
O7 C16 1.379(5)
N7 C125 1.299(10)
N7 C121 1.345(10)
C7 C29 1.513(7)
C7 C8 1.530(6)
Zn8 N9 2.035(4)
Zn8 O20 2.049(3)
Zn8 O21 2.063(3)
O8 C17 1.361(5)
N8 C130 1.320(6)
N8 C126 1.341(8)
C8 C9 1.394(7)
C8 C13 1.398(7)
O9 C18 1.367(6)
N9 C131 1.24(2)
N9 C135 1.291(16)
N9 C140 1.421(18)
N9 C136 1.43(2)
C9 C10 1.399(6)
O10 C23 1.370(5)
N10 O27 1.245(10)
N10 O26 1.245(13)
N10 O25 1.269(11)
C10 C11 1.388(7)
O11 C24 1.358(5)
C11 C12 1.405(7)
O12 C25 1.378(5)
C12 C13 1.401(6)
C12 C14 1.531(7)
O13 C42 1.377(5)
O14 C43 1.355(5)
C14 C15 1.529(7)
C14 C32 1.530(7)
O15 C44 1.378(5)
C15 C20 1.400(7)
C15 C16 1.404(6)
O16 C49 1.377(5)
C16 C17 1.401(7)
O17 C50 1.361(5)
C17 C18 1.396(6)
O18 C51 1.381(5)
C18 C19 1.402(6)
O19 C56 1.387(5)
C19 C20 1.401(7)
C19 C21 1.533(7)
O20 C57 1.355(5)
O21 C58 1.378(5)
C21 C35 1.516(7)
C21 C22 1.538(6)
O22 C63 1.372(5)
C22 C23 1.386(6)
C22 C27 1.410(6)
O23 C64 1.365(5)
C23 C24 1.413(6)
O24 C65 1.377(5)
C24 C25 1.396(6)
C25 C26 1.398(6)
C26 C27 1.399(6)
C26 C28 1.536(6)
C28 C38 1.534(6)
C29 C30 1.542(8)
C30 C31 1.524(10)
C32 C33 1.521(8)
C33 C34 1.491(8)
C35 C36 1.540(7)
C36 C37 1.531(9)
C38 C39 1.523(7)
C39 C40 1.510(7)
C41 C46 1.395(6)
C41 C42 1.400(6)
C41 C68 1.531(6)
C42 C43 1.405(6)
C43 C44 1.401(6)
C44 C45 1.388(6)
C45 C46 1.415(6)
C45 C47 1.527(6)
C47 C69 1.528(7)
C47 C48 1.535(6)
C48 C49 1.395(6)
C48 C53 1.402(6)
C49 C50 1.397(6)
C50 C51 1.389(6)
C51 C52 1.400(6)
C52 C53 1.396(6)
C52 C54 1.530(6)
C54 C72 1.516(6)
C54 C55 1.532(6)
C55 C56 1.387(6)
C55 C60 1.406(6)
C56 C57 1.406(6)
C57 C58 1.388(6)
C58 C59 1.400(6)
C59 C60 1.396(6)
C59 C61 1.533(6)
C61 C75 1.515(6)
C61 C62 1.527(6)
C62 C67 1.397(6)
C62 C63 1.399(6)
C63 C64 1.394(6)
C64 C65 1.395(6)
C65 C66 1.398(6)
C66 C67 1.392(6)
C66 C68 1.530(6)
C68 C79 1.524(5)
C69 C70 1.548(8)
C70 C71 1.412(11)
C72 C73 1.547(7)
C73 C74 1.438(9)
C75 C76 1.547(8)
C76 C78 1.36(2)
C76 C77 1.472(12)
C79 C80 1.537(7)
C80 C81 1.450(9)
C82 C83 1.48(4)
C83 C84 1.27(6)
C84 C85 1.43(6)
C85 C86 1.23(4)
C87 C88 1.27(4)
C88 C89 1.45(4)
C89 C90 1.26(5)
C90 C91 1.57(3)
C92 C93 1.382(8)
C93 C94 1.335(10)
C94 C95 1.367(11)
C95 C96 1.396(9)
C97 C98 1.527(14)
C98 C99 1.291(14)
C99 C100 1.340(14)
C100 C101 1.394(13)
C102 C103 1.387(10)
C103 C104 1.336(12)
C104 C105 1.360(12)
C105 C106 1.389(9)
C107 C108 1.377(17)
C108 C109 1.338(18)
C109 C113 1.186(17)
C109 C114 1.310(15)
C109 C110 1.71(3)
C110 C111 1.42(2)
C112 C113 1.473(15)
C114 C115 1.362(11)
C116 C117 1.379(14)
C117 C118 1.389(14)
C118 C119 1.349(17)
C119 C120 1.409(16)
C121 C122 1.401(18)
C122 C123 1.36(2)
C123 C124 1.338(17)
C124 C125 1.380(13)
C126 C127 1.388(10)
C127 C128 1.331(11)
C128 C129 1.361(11)
C129 C130 1.378(9)
C131 C132 1.30(3)
C131 C135 1.96(3)
C132 C133 1.40(2)
C133 C134 1.45(2)
C134 C135 1.318(18)
C136 C137 1.59(3)
C137 C138 1.30(2)
C138 C139 1.37(2)
C139 C140 1.388(18)
C141 C151 0.70(3)
C141 C143 0.71(3)
C141 C142 0.97(3)
C141 C149 0.98(3)
C141 C150 1.30(4)
C141 C152 1.32(4)
C141 C146 1.36(4)
C141 C145 1.38(3)
C141 C163 1.82(4)
C141 C148 1.92(4)
C141 C144 1.92(3)
C141 C164 1.99(4)
C142 C143 0.68(2)
C142 C145 0.77(3)
C142 C146 1.08(4)
C142 C144 1.33(3)
C142 C151 1.36(3)
C142 C150 1.42(3)
C142 C149 1.45(3)
C142 C152 1.89(4)
C142 C148 1.89(3)
C142 C153 2.00(4)
C143 C151 1.03(3)
C143 C145 1.04(3)
C143 C152 1.22(4)
C143 C144 1.22(3)
C143 C148 1.35(3)
C143 C146 1.41(4)
C143 C150 1.44(3)
C143 C149 1.45(3)
C143 C164 2.00(3)
C143 C147 2.02(3)
C144 C148 1.15(3)
C144 C147 1.21(3)
C144 C145 1.24(3)
C144 C154 1.47(3)
C144 C152 1.93(4)
C144 C146 1.97(4)
C144 C157 1.98(4)
C144 C153 2.00(4)
C144 C158 2.01(3)
C145 C146 0.74(3)
C145 C150 1.04(3)
C145 C153 1.24(4)
C145 C151 1.38(3)
C145 C149 1.45(3)
C145 C147 1.45(3)
C145 C159 1.96(3)
C145 C148 1.96(3)
C146 C150 0.65(3)
C146 C149 0.96(4)
C146 C151 1.26(4)
C146 C153 1.34(4)
C146 C163 1.77(4)
C146 C159 1.92(4)
C147 C154 1.16(3)
C147 C156 1.26(3)
C147 C153 1.27(3)
C147 C155 1.36(3)
C147 C157 1.85(4)
C147 C159 1.93(3)
C147 C148 1.93(3)
C147 C160 1.94(3)
C147 C158 2.01(3)
C148 C152 1.16(3)
C148 C158 1.31(3)
C148 C154 1.36(3)
C148 C157 1.43(3)
C148 C164 1.91(3)
C148 C151 1.98(3)
C149 C150 0.71(3)
C149 C151 0.72(3)
C149 C163 1.31(3)
C149 C152 1.97(4)
C149 C153 2.00(4)
C150 C151 0.88(3)
C150 C163 1.12(3)
C150 C153 1.29(4)
C150 C159 1.45(3)
C150 C164 1.98(3)
C150 C152 2.01(4)
C151 C163 1.12(3)
C151 C152 1.26(4)
C151 C164 1.48(3)
C151 C159 1.92(3)
C152 C164 1.17(3)
C152 C158 1.52(4)
C152 C163 1.90(4)
C152 C161 1.99(4)
C152 C162 2.00(4)
C153 C159 1.13(3)
C153 C156 1.49(4)
C153 C163 1.88(4)
C153 C161 1.96(4)
C153 C160 2.00(4)
C154 C157 0.69(3)
C154 C155 0.69(3)
C154 C156 0.96(3)
C154 C158 0.98(3)
C154 C160 1.39(3)
C154 C162 1.41(3)
C154 C161 1.44(3)
C154 C164 2.02(3)
C155 C156 0.72(3)
C155 C157 0.96(3)
C155 C160 1.03(3)
C155 C158 1.32(4)
C155 C162 1.41(3)
C155 C161 1.41(3)
C155 C159 1.96(3)
C156 C160 0.68(3)
C156 C161 0.95(3)
C156 C159 1.24(3)
C156 C157 1.34(4)
C156 C162 1.35(4)
C156 C158 1.36(4)
C156 C164 1.97(3)
C157 C158 0.64(3)
C157 C162 1.05(4)
C157 C161 1.45(4)
C157 C160 1.45(4)
C157 C164 1.90(4)
C158 C162 0.71(3)
C158 C161 1.07(3)
C158 C164 1.26(4)
C158 C160 1.38(4)
C159 C161 1.19(3)
C159 C163 1.22(3)
C159 C160 1.34(3)
C159 C164 1.90(3)
C159 C162 1.96(3)
C160 C161 0.69(3)
C160 C162 1.01(3)
C160 C164 1.86(3)
C161 C162 0.77(3)
C161 C164 1.17(3)
C161 C163 1.49(3)
C162 C164 1.29(3)
C163 C164 1.26(3)
C300 C305 1.31(6)
C300 C301 1.33(7)
C301 C302 1.32(6)
C302 C303 1.34(4)
C303 C304 1.42(4)
C304 C305 1.49(5)
C306 C307 1.21(7)
C306 C311 1.29(9)
C307 C308 1.57(9)
C308 C309 1.49(7)
C309 C310 1.27(11)
C310 C311 1.20(9)
C312 C313 1.358(17)
C312 C317 1.391(13)
C312 C318 1.41(2)
C313 C314 1.378(19)
C314 C315 1.403(19)
C315 C316 1.388(19)
C316 C317 1.395(19)
C317 C321 1.351(15)
C318 C319 1.44(2)
C319 C320 1.30(2)
C320 C321 1.310(18)
C322 C323 1.283(14)
C322 C327 1.338(13)
C322 C328 1.459(15)
C322 C332 1.468(16)
C323 C324 1.330(15)
C324 C325 1.396(14)
C325 C326 1.384(13)
C326 C327 1.368(15)
C328 C329 1.394(17)
C329 C330 1.371(18)
C330 C331 1.345(18)
C331 C332 1.392(17)
C333 C338 1.57(4)
C333 C334 1.75(6)
C333 C335 1.80(5)
C334 C335 0.94(6)
C334 C336 1.92(6)
C335 C336 1.07(5)
C336 C337 1.51(3)
C337 C338 1.51(3)
C339 C346 1.55(3)
C339 C341 1.57(4)
C341 C343 1.48(4)
C343 C344 1.48(4)
C344 C345 1.50(3)
C345 C346 1.53(3)
